data_4128327
loop_
_publ_author_name
'Takano, Shinjiro'
'Ito, Shun'
'Tsukuda, Tatsuya'

_publ_section_title
;
 Efficient and Selective Conversion of Phosphine-Protected
 (MAu<sub>8</sub>)<sup>2+</sup> (M = Pd, Pt) Superatoms to
 Thiolate-Protected (MAu<sub>12</sub>)<sup>6+</sup> or Alkynyl-Protected
 (MAu<sub>12</sub>)<sup>4+</sup> Superatoms via Hydride Doping.
;
_journal_issue 40
_journal_name_full 'Journal of the American Chemical Society'
_journal_page_first 15994
_journal_page_last 16002
_journal_paper_doi 10.1021/jacs.9b08055
_journal_volume 141
_journal_year 2019
_chemical_formula_sum 'C229 H96 Au24 Cl2 F108 P2 Pt'
_chemical_formula_weight 9954.18
_space_group_crystal_system monoclinic
_space_group_IT_number 13
_space_group_name_Hall '-P 2yac'
_space_group_name_H-M_alt 'P 1 2/n 1'
_symmetry_space_group_name_Hall '-P 2yac'
_symmetry_space_group_name_H-M 'P 1 2/n 1'
_atom_sites_solution_hydrogens geom
_audit_creation_method SHELXL-2018/3
_cell_angle_alpha 90
_cell_angle_beta 95.690(3)
_cell_angle_gamma 90
_cell_formula_units_Z 2
_cell_length_a 17.464(3)
_cell_length_b 20.626(4)
_cell_length_c 35.907(7)
_cell_measurement_reflns_used 30375
_cell_measurement_temperature 93(2)
_cell_measurement_theta_max 25.3
_cell_measurement_theta_min 1.8
_cell_volume 12870(4)
_computing_structure_refinement 'SHELXL-2018/3 (Sheldrick, 2018)'
_diffrn_ambient_temperature 93(2)
_diffrn_detector_area_resol_mean 28.5714
_diffrn_measured_fraction_theta_full 0.997
_diffrn_measured_fraction_theta_max 0.996
_diffrn_measurement_device_type 'Rigaku AFC11 with Saturn724+'
_diffrn_measurement_method \w
_diffrn_radiation_type MoK\a
_diffrn_radiation_wavelength 0.71075
_diffrn_reflns_av_R_equivalents 0.0950
_diffrn_reflns_av_unetI/netI 0.0625
_diffrn_reflns_Laue_measured_fraction_full 0.997
_diffrn_reflns_Laue_measured_fraction_max 0.996
_diffrn_reflns_limit_h_max 20
_diffrn_reflns_limit_h_min -20
_diffrn_reflns_limit_k_max 24
_diffrn_reflns_limit_k_min -24
_diffrn_reflns_limit_l_max 43
_diffrn_reflns_limit_l_min -43
_diffrn_reflns_number 137266
_diffrn_reflns_point_group_measured_fraction_full 0.997
_diffrn_reflns_point_group_measured_fraction_max 0.996
_diffrn_reflns_theta_full 25.242
_diffrn_reflns_theta_max 25.306
_diffrn_reflns_theta_min 1.975
_diffrn_source 'Rotating anode'
_exptl_absorpt_coefficient_mu 14.315
_exptl_absorpt_correction_T_max 0.283
_exptl_absorpt_correction_T_min 0.108
_exptl_absorpt_correction_type numerical
_exptl_absorpt_process_details 'NUMABS (Rigaku, 1999)'
_exptl_crystal_colour Black
_exptl_crystal_density_diffrn 2.569
_exptl_crystal_description Prism
_exptl_crystal_F_000 8960
_exptl_crystal_size_max 0.22
_exptl_crystal_size_mid 0.20
_exptl_crystal_size_min 0.12
_refine_diff_density_max 4.050
_refine_diff_density_min -2.515
_refine_diff_density_rms 0.289
_refine_ls_extinction_method none
_refine_ls_goodness_of_fit_ref 1.122
_refine_ls_hydrogen_treatment constr
_refine_ls_matrix_type full
_refine_ls_number_parameters 1605
_refine_ls_number_reflns 23360
_refine_ls_number_restraints 866
_refine_ls_restrained_S_all 1.111
_refine_ls_R_factor_all 0.0699
_refine_ls_R_factor_gt 0.0627
_refine_ls_shift/su_max 0.002
_refine_ls_shift/su_mean 0.000
_refine_ls_structure_factor_coef Fsqd
_refine_ls_weighting_details 'w=1/[\s^2^(Fo^2^)+(0.0708P)^2^+164.0974P] where P=(Fo^2^+2Fc^2^)/3'
_refine_ls_weighting_scheme calc
_refine_ls_wR_factor_gt 0.1612
_refine_ls_wR_factor_ref 0.1668
_reflns_Friedel_coverage 0.000
_reflns_number_gt 21080
_reflns_number_total 23360
_reflns_threshold_expression 'I > 2\s(I)'
_cod_data_source_file ja9b08055_si_008.cif
_cod_data_source_block shelxs_sq
_cod_depositor_comments
;
The following automatic conversions were performed:

'_exptl_absorpt_correction_type' value 'Numerical' changed to
'numerical' according to
/home/data/users/saulius/crontab/automatic-downloads/current/ACS/lib/dictionaries/cif_core.dic
dictionary named 'cif_core.dic' version 2.4.2 from 2011-04-26.

Automatic conversion script
Id: cif_fix_values 4973 2017-02-22 13:04:09Z antanas 
;
_cod_database_code 4128327
_shelx_shelxl_version_number 2018/3
_shelx_space_group_comment
;
The symmetry employed for this shelxl refinement is uniquely defined
by the following loop, which should always be used as a source of
symmetry information in preference to the above space-group names.
They are only intended as comments.
;

loop_
_space_group_symop_operation_xyz
'x, y, z'
'x+1/2, -y, z+1/2'
'-x, -y, -z'
'-x-1/2, y, -z-1/2'

loop_
_atom_site_label
_atom_site_type_symbol
_atom_site_fract_x
_atom_site_fract_y
_atom_site_fract_z
_atom_site_U_iso_or_equiv
_atom_site_adp_type
_atom_site_occupancy
_atom_site_site_symmetry_order
_atom_site_calc_flag
_atom_site_refinement_flags_posn
_atom_site_refinement_flags_adp
_atom_site_refinement_flags_occupancy
_atom_site_disorder_assembly
_atom_site_disorder_group
Au1 Au 0.17408(3) 0.19239(3) 0.67895(2) 0.03314(14) Uani 1 1 d . . . . .
Au2 Au 0.11057(3) 0.12536(3) 0.73872(2) 0.03316(14) Uani 1 1 d . . . . .
Au3 Au 0.25514(3) 0.07959(3) 0.71025(2) 0.03379(14) Uani 1 1 d . . . . .
Au4 Au 0.34229(3) 0.19136(3) 0.69124(2) 0.03207(14) Uani 1 1 d . . . . .
Au5 Au 0.25610(3) 0.30726(3) 0.71024(2) 0.03194(14) Uani 1 1 d . . . . .
Au6 Au 0.11485(3) 0.26452(3) 0.73966(2) 0.03196(13) Uani 1 1 d . . . . .
Au7 Au 0.00089(4) 0.19973(3) 0.66690(2) 0.03958(15) Uani 1 1 d . . . . .
Au8 Au 0.26450(4) 0.26675(3) 0.62134(2) 0.04200(16) Uani 1 1 d . . . . .
Au9 Au 0.10726(3) 0.33337(3) 0.65432(2) 0.03633(14) Uani 1 1 d . . . . .
Au10 Au 0.14043(3) -0.02100(3) 0.74272(2) 0.03486(14) Uani 1 1 d . . . . .
Au11 Au 0.41335(3) 0.06507(3) 0.68165(2) 0.03866(15) Uani 1 1 d . . . . .
Au12 Au 0.40761(4) 0.33405(3) 0.67770(2) 0.04562(17) Uani 1 1 d . . . . .
Pt1 Pt 0.250000 0.19348(3) 0.750000 0.02982(17) Uani 1 2 d S T P . .
P1 P 0.1307(2) 0.30897(18) 0.38691(10) 0.0347(8) Uani 1 1 d . . . . .
C1A C -0.0068(8) 0.1328(8) 0.7030(4) 0.042(4) Uani 1 1 d . . . . .
C1B C -0.0245(8) 0.0914(7) 0.7264(4) 0.035(3) Uani 1 1 d . . . . .
C1C C -0.0680(6) 0.0441(4) 0.7483(3) 0.041(3) Uani 1 1 d G . . . .
C1D C -0.0754(6) -0.0195(5) 0.7356(2) 0.053(4) Uani 1 1 d G . . . .
H1D H -0.052733 -0.032318 0.713748 0.063 Uiso 1 1 calc R U . . .
C1E C -0.1160(6) -0.0643(3) 0.7548(3) 0.044(4) Uani 1 1 d G . . . .
C1F C -0.1491(6) -0.0455(4) 0.7868(3) 0.045(4) Uani 1 1 d G . . . .
H1F H -0.176879 -0.076178 0.799935 0.054 Uiso 1 1 calc R U . . .
C1G C -0.1417(6) 0.0180(5) 0.7995(2) 0.046(4) Uani 1 1 d G . . . .
C1H C -0.1011(6) 0.0628(4) 0.7802(3) 0.044(4) Uani 1 1 d G . . . .
H1H H -0.096065 0.106297 0.788866 0.052 Uiso 1 1 calc R U . . .
C1I C -0.1252(10) -0.1323(8) 0.7409(5) 0.047(4) Uani 1 1 d . . . . .
F1A F -0.1899(6) -0.1416(5) 0.7188(3) 0.068(3) Uani 1 1 d . . . . .
F1B F -0.1285(9) -0.1760(5) 0.7690(3) 0.097(5) Uani 1 1 d . . . . .
F1C F -0.0701(7) -0.1518(6) 0.7211(5) 0.105(5) Uani 1 1 d . . . . .
C1J C -0.1778(10) 0.0371(9) 0.8337(5) 0.052(4) Uani 1 1 d . . . . .
F1D F -0.2555(6) 0.0416(6) 0.8266(3) 0.073(3) Uani 1 1 d . . . . .
F1E F -0.1636(6) -0.0063(5) 0.8615(3) 0.063(3) Uani 1 1 d . . . . .
F1F F -0.1537(7) 0.0942(5) 0.8474(3) 0.075(3) Uani 1 1 d . . . . .
C2A C 0.0163(11) 0.2852(7) 0.6303(4) 0.050(4) Uani 1 1 d . . . . .
C2B C -0.0393(9) 0.2539(8) 0.6150(4) 0.046(4) Uani 1 1 d . . . . .
C2C C -0.1049(5) 0.2391(5) 0.5892(3) 0.047(4) Uani 1 1 d G . . . .
C2D C -0.1282(6) 0.2844(4) 0.5617(3) 0.059(5) Uani 1 1 d G . . . .
H2D H -0.100157 0.323590 0.560055 0.071 Uiso 1 1 calc R U . . .
C2E C -0.1926(7) 0.2724(6) 0.5367(3) 0.069(6) Uani 1 1 d G . . . .
C2F C -0.2336(5) 0.2151(7) 0.5392(3) 0.079(8) Uani 1 1 d G . . . .
H2F H -0.277622 0.206820 0.522090 0.095 Uiso 1 1 calc R U . . .
C2G C -0.2103(7) 0.1698(6) 0.5667(3) 0.086(7) Uani 1 1 d G U . . .
C2H C -0.1460(7) 0.1818(5) 0.5917(3) 0.058(5) Uani 1 1 d G . . . .
H2H H -0.130019 0.150884 0.610480 0.069 Uiso 1 1 calc R U . . .
C2I C -0.2145(15) 0.3236(11) 0.5050(6) 0.090(6) Uani 1 1 d . . . . .
F2A F -0.2142(8) 0.3827(6) 0.5207(4) 0.095(4) Uani 1 1 d . . . . .
F2B F -0.2872(10) 0.3136(7) 0.4908(6) 0.153(7) Uani 1 1 d . . . . .
F2C F -0.1741(12) 0.3196(8) 0.4783(4) 0.130(6) Uani 1 1 d . . . . .
C2J C -0.2522(17) 0.1037(16) 0.5682(6) 0.115(6) Uani 1 1 d . U . . .
F2D F -0.2262(9) 0.0668(7) 0.5938(4) 0.113(5) Uani 1 1 d . U . . .
F2E F -0.3262(10) 0.1148(12) 0.5717(4) 0.176(8) Uani 1 1 d . U . . .
F2F F -0.2521(15) 0.0753(10) 0.5346(4) 0.196(9) Uani 1 1 d . U . . .
C3A C 0.1927(8) 0.3900(7) 0.6768(3) 0.035(3) Uani 1 1 d . . . . .
C3B C 0.2476(9) 0.4183(7) 0.6909(4) 0.038(3) Uani 1 1 d . . . . .
C3C C 0.2988(5) 0.4760(4) 0.7002(2) 0.036(3) Uani 1 1 d G . . . .
C3D C 0.2959(6) 0.5280(4) 0.6754(2) 0.042(4) Uani 1 1 d G . . . .
H3D H 0.263983 0.525828 0.652450 0.051 Uiso 1 1 calc R U . . .
C3E C 0.3397(6) 0.5831(4) 0.6843(3) 0.049(4) Uani 1 1 d G . . . .
C3F C 0.3864(5) 0.5863(4) 0.7179(3) 0.046(4) Uani 1 1 d G . . . .
H3F H 0.416377 0.623941 0.724022 0.055 Uiso 1 1 calc R U . . .
C3G C 0.3893(5) 0.5343(5) 0.7427(2) 0.049(4) Uani 1 1 d G . . . .
C3H C 0.3454(6) 0.4792(4) 0.7338(2) 0.040(3) Uani 1 1 d G . . . .
H3H H 0.347401 0.443657 0.750722 0.048 Uiso 1 1 calc R U . . .
C3I C 0.3382(14) 0.6394(10) 0.6576(7) 0.079(5) Uani 1 1 d . U . . .
F3A F 0.2803(8) 0.6792(7) 0.6638(5) 0.125(5) Uani 1 1 d D U . . .
F3B F 0.3969(8) 0.6758(7) 0.6617(5) 0.131(6) Uani 1 1 d D U . . .
F3C F 0.3229(15) 0.6221(7) 0.6230(4) 0.187(9) Uani 1 1 d D U . . .
C3J C 0.4325(18) 0.5415(14) 0.7807(8) 0.123(7) Uani 1 1 d . U . . .
F3D F 0.5130(9) 0.5245(10) 0.7732(5) 0.178(8) Uani 1 1 d D U . . .
F3E F 0.4456(14) 0.5974(8) 0.7898(4) 0.194(9) Uani 1 1 d D U . . .
F3F F 0.4219(8) 0.4992(7) 0.8043(3) 0.105(5) Uani 1 1 d D U . . .
C4A C 0.1850(9) 0.1975(8) 0.6162(4) 0.043(4) Uani 1 1 d . . . . .
C4B C 0.1333(10) 0.1559(7) 0.6118(4) 0.039(4) Uani 1 1 d . . . . .
C4C C 0.0737(5) 0.1127(4) 0.5965(2) 0.042(4) Uani 1 1 d G . . . .
C4D C 0.0403(6) 0.1244(4) 0.5604(2) 0.048(4) Uani 1 1 d G . . . .
H4D H 0.055957 0.160903 0.546879 0.057 Uiso 1 1 calc R U . . .
C4E C -0.0159(6) 0.0828(5) 0.5440(2) 0.048(4) Uani 1 1 d G . . . .
C4F C -0.0388(6) 0.0294(4) 0.5638(3) 0.055(4) Uani 1 1 d G . . . .
H4F H -0.077186 0.000971 0.552644 0.066 Uiso 1 1 calc R U . . .
C4G C -0.0054(6) 0.0177(4) 0.6000(2) 0.047(4) Uani 1 1 d G . . . .
C4H C 0.0508(6) 0.0593(5) 0.6163(2) 0.051(4) Uani 1 1 d G . . . .
H4H H 0.073619 0.051293 0.641022 0.061 Uiso 1 1 calc R U . . .
C4I C -0.0507(13) 0.0959(10) 0.5045(5) 0.070(4) Uani 1 1 d . . . . .
F4A F -0.0886(7) 0.1504(6) 0.5020(3) 0.073(3) Uani 1 1 d . . . . .
F4B F 0.0064(8) 0.1046(6) 0.4811(3) 0.088(3) Uani 1 1 d . . . . .
F4C F -0.0870(10) 0.0484(7) 0.4893(3) 0.112(5) Uani 1 1 d . . . . .
C4J C -0.0336(11) -0.0373(9) 0.6217(5) 0.059(4) Uani 1 1 d . . . . .
F4D F -0.0963(7) -0.0235(6) 0.6391(3) 0.080(3) Uani 1 1 d . . . . .
F4E F 0.0187(7) -0.0581(6) 0.6499(4) 0.091(4) Uani 1 1 d . . . . .
F4F F -0.0538(7) -0.0887(5) 0.5999(3) 0.072(3) Uani 1 1 d . . . . .
C5A C 0.3407(9) 0.3396(8) 0.6211(4) 0.044(4) Uani 1 1 d . . . . .
C5B C 0.3847(9) 0.3869(8) 0.6231(4) 0.044(4) Uani 1 1 d . . . . .
C5C C 0.4246(7) 0.4446(6) 0.6133(4) 0.049(4) Uani 1 1 d D . . . .
C5D C 0.4066(11) 0.4721(9) 0.5788(5) 0.100(8) Uani 1 1 d D . . . .
H5D H 0.378075 0.449080 0.559088 0.120 Uiso 1 1 calc R U . A 1
C5EA C 0.4319(13) 0.5355(10) 0.5738(6) 0.097(5) Uani 0.5 1 d D U P B 1
C5EB C 0.4522(12) 0.5219(10) 0.5649(6) 0.097(5) Uani 0.5 1 d D U P B 2
C5F C 0.4999(12) 0.5554(9) 0.5933(7) 0.119(9) Uani 1 1 d D . . . .
H5F H 0.532178 0.586350 0.583019 0.143 Uiso 1 1 calc R U . B 1
C5G C 0.5192(9) 0.5292(9) 0.6275(7) 0.074(5) Uani 1 1 d D . . . .
C5H C 0.4816(8) 0.4738(9) 0.6378(5) 0.060(4) Uani 1 1 d D . . . .
H5H H 0.494790 0.455424 0.661881 0.072 Uiso 1 1 calc R U . . .
C5IA C 0.3890(14) 0.5775(13) 0.5473(8) 0.096(4) Uani 0.5 1 d D U P B 1
F5AA F 0.3938(17) 0.5483(13) 0.5142(8) 0.104(5) Uani 0.5 1 d D U P B 1
F5BA F 0.4210(15) 0.6348(11) 0.5467(7) 0.103(6) Uani 0.5 1 d D U P B 1
F5CA F 0.3138(13) 0.5803(13) 0.5461(7) 0.099(6) Uani 0.5 1 d D U P B 1
C5IB C 0.4461(16) 0.5374(14) 0.5233(6) 0.097(4) Uani 0.5 1 d D U P B 2
F5AB F 0.4296(14) 0.4881(11) 0.4978(7) 0.098(5) Uani 0.5 1 d D U P B 2
F5BB F 0.5057(12) 0.5667(12) 0.5088(7) 0.091(5) Uani 0.5 1 d D U P B 2
F5CB F 0.3895(15) 0.5805(13) 0.5127(8) 0.101(5) Uani 0.5 1 d D U P B 2
C5J C 0.5800(11) 0.5567(14) 0.6547(8) 0.102(6) Uani 1 1 d . . . . .
F5D F 0.5548(8) 0.5886(8) 0.6815(5) 0.117(5) Uani 1 1 d . . . . .
F5E F 0.6331(9) 0.5194(9) 0.6665(7) 0.200(10) Uani 1 1 d . . . . .
F5F F 0.6191(10) 0.6073(10) 0.6384(6) 0.171(7) Uani 1 1 d . . . . .
C6A C 0.1922(9) -0.0156(7) 0.6953(4) 0.040(3) Uani 1 1 d . . . . .
C6B C 0.2261(9) -0.0103(7) 0.6668(4) 0.038(3) Uani 1 1 d . . . . .
C6C C 0.2537(5) -0.0232(4) 0.63092(18) 0.032(3) Uani 1 1 d G . . . .
C6D C 0.2696(6) -0.0870(3) 0.6219(2) 0.041(4) Uani 1 1 d G . . . .
H6D H 0.265118 -0.120480 0.639704 0.049 Uiso 1 1 calc R U . . .
C6E C 0.2920(5) -0.1018(3) 0.5868(2) 0.034(3) Uani 1 1 d G . . . .
C6F C 0.2986(5) -0.0528(4) 0.56073(17) 0.037(3) Uani 1 1 d G . . . .
H6F H 0.313884 -0.062906 0.536747 0.044 Uiso 1 1 calc R U . . .
C6G C 0.2827(6) 0.0110(4) 0.5698(2) 0.043(4) Uani 1 1 d G . . . .
C6H C 0.2603(6) 0.0258(3) 0.6049(2) 0.036(3) Uani 1 1 d G . . . .
H6H H 0.249471 0.069455 0.611023 0.043 Uiso 1 1 calc R U . . .
C6I C 0.3091(10) -0.1698(8) 0.5761(4) 0.046(3) Uani 1 1 d . . . . .
F6A F 0.2478(6) -0.1974(5) 0.5576(3) 0.064(3) Uani 1 1 d D . . . .
F6B F 0.3648(6) -0.1756(5) 0.5546(3) 0.072(3) Uani 1 1 d D . . . .
F6C F 0.3269(8) -0.2075(5) 0.6062(3) 0.081(3) Uani 1 1 d D . . . .
C6J C 0.2823(19) 0.0632(10) 0.5405(6) 0.096(6) Uani 1 1 d . . . . .
F6D F 0.2657(12) 0.1179(6) 0.5491(4) 0.140(7) Uani 1 1 d D . . . .
F6E F 0.2895(11) 0.0433(6) 0.5086(3) 0.122(5) Uani 1 1 d D . . . .
F6F F 0.3711(11) 0.0832(9) 0.5437(5) 0.156(6) Uani 1 1 d D . . . .
C7A C 0.4249(8) 0.1495(7) 0.6548(4) 0.038(3) Uani 1 1 d . . . . .
C7B C 0.4478(9) 0.1873(7) 0.6315(4) 0.043(4) Uani 1 1 d . . . . .
C7C C 0.4759(8) 0.2297(6) 0.6037(3) 0.045(4) Uani 1 1 d D . . . .
C7D C 0.5330(8) 0.2759(7) 0.6109(4) 0.042(4) Uani 1 1 d D . . . .
H7D H 0.558088 0.279284 0.635487 0.051 Uiso 1 1 calc R U . . .
C7E C 0.5546(8) 0.3170(7) 0.5838(4) 0.040(3) Uani 1 1 d D . . . .
C7F C 0.5185(10) 0.3115(8) 0.5474(4) 0.062(5) Uani 1 1 d D . . . .
H7F H 0.530581 0.341116 0.528618 0.075 Uiso 1 1 calc R U . C 1
C7GA C 0.4650(12) 0.2629(10) 0.5388(5) 0.116(6) Uani 0.55 1 d D U P D 1
C7GB C 0.4532(13) 0.2717(11) 0.5403(5) 0.116(6) Uani 0.45 1 d D U P D 2
C7H C 0.4397(12) 0.2263(9) 0.5676(4) 0.075(6) Uani 1 1 d D . . . .
H7H H 0.396631 0.198357 0.562493 0.090 Uiso 1 1 calc R U . D 1
C7I C 0.6156(10) 0.3647(8) 0.5915(4) 0.048(3) Uani 1 1 d . . . . .
F7A F 0.6277(5) 0.3808(5) 0.6281(2) 0.053(2) Uani 1 1 d . . . . .
F7B F 0.6836(6) 0.3444(6) 0.5817(3) 0.074(3) Uani 1 1 d . . . . .
F7C F 0.6010(6) 0.4196(5) 0.5727(3) 0.073(3) Uani 1 1 d . . . . .
C7JA C 0.4376(17) 0.2505(16) 0.4992(6) 0.118(5) Uani 0.5 1 d D U P D 1
F7DA F 0.394(2) 0.1977(15) 0.4954(9) 0.127(7) Uani 0.5 1 d D U P D 1
F7EA F 0.3954(19) 0.3009(15) 0.4864(9) 0.128(6) Uani 0.5 1 d D U P D 1
F7FA F 0.4921(15) 0.2450(15) 0.4762(6) 0.119(6) Uani 0.5 1 d D U P D 1
C7JB C 0.3999(18) 0.2766(17) 0.5052(7) 0.121(5) Uani 0.5 1 d D U P D 2
F7DB F 0.382(2) 0.2195(15) 0.4887(9) 0.128(6) Uani 0.5 1 d D U P D 2
F7EB F 0.3267(18) 0.2981(17) 0.5058(8) 0.146(7) Uani 0.5 1 d D U P D 2
F7FB F 0.4291(19) 0.3130(16) 0.4790(7) 0.123(6) Uani 0.5 1 d D U P D 2
C8A C 0.4109(8) -0.0325(7) 0.7095(4) 0.039(3) Uani 1 1 d . . . . .
C8B C 0.4374(8) -0.0380(8) 0.6800(4) 0.037(3) Uani 1 1 d . . . . .
C8C C 0.4754(6) -0.0715(4) 0.6502(2) 0.043(4) Uani 1 1 d G . . . .
C8D C 0.4847(6) -0.0396(4) 0.6168(3) 0.047(4) Uani 1 1 d G . . . .
H8D H 0.467076 0.003749 0.613181 0.056 Uiso 1 1 calc R U . . .
C8E C 0.5198(6) -0.0711(6) 0.5888(2) 0.064(6) Uani 1 1 d G . . . .
C8F C 0.5456(6) -0.1345(6) 0.5941(2) 0.071(6) Uani 1 1 d G . . . .
H8F H 0.569558 -0.155995 0.574989 0.086 Uiso 1 1 calc R U . . .
C8G C 0.5363(6) -0.1664(4) 0.6275(3) 0.050(4) Uani 1 1 d G . . . .
C8H C 0.5012(6) -0.1349(4) 0.6555(2) 0.043(4) Uani 1 1 d G . . . .
H8H H 0.494886 -0.156650 0.678321 0.051 Uiso 1 1 calc R U . . .
C8I C 0.5292(13) -0.0389(14) 0.5523(6) 0.089(5) Uani 1 1 d . U . . .
F8A F 0.5930(7) -0.0359(11) 0.5433(4) 0.164(8) Uani 1 1 d D U . . .
F8B F 0.4739(8) -0.0473(8) 0.5281(4) 0.121(5) Uani 1 1 d D U . . .
F8C F 0.5167(14) 0.0336(9) 0.5563(5) 0.176(7) Uani 1 1 d D U . . .
C8J C 0.5635(14) -0.2353(12) 0.6342(9) 0.093(6) Uani 1 1 d . U . . .
F8D F 0.5157(13) -0.2749(8) 0.6110(5) 0.164(7) Uani 1 1 d D U . . .
F8E F 0.6277(10) -0.2454(8) 0.6233(8) 0.233(11) Uani 1 1 d D U . . .
F8F F 0.5553(11) -0.2605(8) 0.6652(4) 0.132(6) Uani 1 1 d D U . . .
C9A C 0.0371(9) 0.3231(8) 0.7730(4) 0.044(4) Uani 1 1 d . . . . .
C9B C -0.0039(10) 0.3194(7) 0.7431(4) 0.045(4) Uani 1 1 d . . . . .
C9C C -0.0689(5) 0.3265(5) 0.7139(2) 0.043(4) Uani 1 1 d G . . . .
C9D C -0.0717(5) 0.3785(5) 0.6891(3) 0.052(4) Uani 1 1 d G . . . .
H9D H -0.031346 0.409573 0.690807 0.062 Uiso 1 1 calc R U . . .
C9E C -0.1334(7) 0.3849(5) 0.6618(3) 0.057(5) Uani 1 1 d G . . . .
C9F C -0.1924(5) 0.3394(6) 0.6592(3) 0.056(5) Uani 1 1 d G . . . .
H9F H -0.234594 0.343729 0.640580 0.067 Uiso 1 1 calc R U . . .
C9G C -0.1896(5) 0.2874(5) 0.6840(3) 0.055(4) Uani 1 1 d G . . . .
C9H C -0.1279(6) 0.2810(4) 0.7113(3) 0.052(4) Uani 1 1 d G . . . .
H9H H -0.125986 0.245551 0.728262 0.062 Uiso 1 1 calc R U . . .
C9I C -0.1352(12) 0.4404(9) 0.6336(5) 0.063(4) Uani 1 1 d . . . . .
F9A F -0.0875(7) 0.4880(6) 0.6441(3) 0.087(4) Uani 1 1 d . . . . .
F9B F -0.1182(11) 0.4216(6) 0.6013(3) 0.119(6) Uani 1 1 d . . . . .
F9C F -0.2049(8) 0.4669(6) 0.6291(5) 0.112(5) Uani 1 1 d . . . . .
C9J C -0.2550(12) 0.2406(11) 0.6815(6) 0.072(4) Uani 1 1 d . . . . .
F9D F -0.2821(6) 0.2260(6) 0.6475(3) 0.080(3) Uani 1 1 d . . . . .
F9E F -0.3157(9) 0.2638(9) 0.6977(4) 0.126(5) Uani 1 1 d . . . . .
F9F F -0.2388(9) 0.1847(8) 0.6989(5) 0.139(6) Uani 1 1 d . . . . .
C10A C 0.0301(4) 0.3007(5) 0.3919(3) 0.041(4) Uani 1 1 d G . . . .
C10B C 0.0029(5) 0.2497(5) 0.4122(3) 0.050(4) Uani 1 1 d G . . . .
H10B H 0.037730 0.218435 0.423554 0.059 Uiso 1 1 calc R U . . .
C10C C -0.0753(6) 0.2445(5) 0.4160(3) 0.065(5) Uani 1 1 d G . . . .
H10C H -0.093939 0.209715 0.429895 0.078 Uiso 1 1 calc R U . . .
C10D C -0.1263(4) 0.2903(6) 0.3995(4) 0.080(7) Uani 1 1 d G . . . .
H10D H -0.179739 0.286795 0.402049 0.096 Uiso 1 1 calc R U . . .
C10E C -0.0990(5) 0.3413(5) 0.3792(3) 0.059(5) Uani 1 1 d G . . . .
H10E H -0.133871 0.372597 0.367862 0.071 Uiso 1 1 calc R U . . .
C10F C -0.0208(6) 0.3465(5) 0.3754(3) 0.051(4) Uani 1 1 d G . . . .
H10F H -0.002202 0.381319 0.361521 0.061 Uiso 1 1 calc R U . . .
C10G C 0.1397(6) 0.3323(5) 0.33892(19) 0.039(3) Uani 1 1 d G . . . .
C10H C 0.1886(6) 0.3822(5) 0.3304(2) 0.051(4) Uani 1 1 d G . . . .
H10H H 0.218313 0.404546 0.349949 0.061 Uiso 1 1 calc R U . . .
C10I C 0.1940(6) 0.3993(5) 0.2933(3) 0.059(5) Uani 1 1 d G . . . .
H10I H 0.227415 0.433351 0.287509 0.071 Uiso 1 1 calc R U . . .
C10J C 0.1505(7) 0.3665(6) 0.2647(2) 0.060(5) Uani 1 1 d G . . . .
H10J H 0.154174 0.378231 0.239391 0.072 Uiso 1 1 calc R U . . .
C10K C 0.1016(7) 0.3167(6) 0.2732(2) 0.065(5) Uani 1 1 d G . . . .
H10K H 0.071829 0.294307 0.253713 0.078 Uiso 1 1 calc R U . . .
C10L C 0.0962(6) 0.2996(5) 0.3103(3) 0.056(5) Uani 1 1 d G . . . .
H10L H 0.062726 0.265501 0.316152 0.067 Uiso 1 1 calc R U . . .
C10M C 0.1727(5) 0.3698(5) 0.4180(3) 0.042(4) Uani 1 1 d G . . . .
C10N C 0.2524(5) 0.3746(5) 0.4231(3) 0.057(5) Uani 1 1 d G . . . .
H10N H 0.283351 0.344599 0.411250 0.068 Uiso 1 1 calc R U . . .
C10O C 0.2869(5) 0.4233(6) 0.4457(4) 0.067(5) Uani 1 1 d G . . . .
H10O H 0.341425 0.426635 0.449211 0.080 Uiso 1 1 calc R U . . .
C10P C 0.2417(7) 0.4672(5) 0.4631(3) 0.065(5) Uani 1 1 d G . . . .
H10P H 0.265271 0.500541 0.478495 0.078 Uiso 1 1 calc R U . . .
C10Q C 0.1620(6) 0.4624(5) 0.4579(3) 0.067(5) Uani 1 1 d G . . . .
H10Q H 0.131041 0.492412 0.469819 0.080 Uiso 1 1 calc R U . . .
C10R C 0.1275(5) 0.4137(6) 0.4354(3) 0.055(5) Uani 1 1 d G . . . .
H10R H 0.072965 0.410376 0.431858 0.066 Uiso 1 1 calc R U . . .
C10S C 0.1804(6) 0.2346(4) 0.3975(3) 0.041(3) Uani 1 1 d G . . . .
C10T C 0.1951(6) 0.1925(5) 0.3689(2) 0.045(4) Uani 1 1 d G . . . .
H10T H 0.182173 0.204658 0.343550 0.054 Uiso 1 1 calc R U . . .
C10U C 0.2289(7) 0.1326(5) 0.3774(3) 0.068(5) Uani 1 1 d G . . . .
H10U H 0.238983 0.103773 0.357804 0.081 Uiso 1 1 calc R U . . .
C10V C 0.2479(7) 0.1148(4) 0.4145(4) 0.062(5) Uani 1 1 d G . . . .
H10V H 0.270928 0.073828 0.420270 0.074 Uiso 1 1 calc R U . . .
C10W C 0.2331(7) 0.1569(5) 0.4431(3) 0.066(5) Uani 1 1 d G . . . .
H10W H 0.246063 0.144767 0.468483 0.079 Uiso 1 1 calc R U . . .
C10X C 0.1993(7) 0.2169(5) 0.4347(2) 0.053(4) Uani 1 1 d G . . . .
H10X H 0.189254 0.245653 0.454230 0.064 Uiso 1 1 calc R U . . .
Cl20 Cl 0.0543(5) 0.2910(4) 0.5092(2) 0.0522(19) Uiso 0.5 1 d D U P . .
Cl21 Cl 0.2108(10) 0.3291(9) 0.5257(5) 0.126(5) Uiso 0.5 1 d D U P . .
C22 C 0.1252(11) 0.315(2) 0.5396(12) 0.075(11) Uiso 0.5 1 d D U P . .
H22A H 0.131627 0.282332 0.559693 0.090 Uiso 0.5 1 calc R U P . .
H22B H 0.108250 0.355769 0.551128 0.090 Uiso 0.5 1 calc R U P . .

loop_
_atom_site_aniso_label
_atom_site_aniso_U_11
_atom_site_aniso_U_22
_atom_site_aniso_U_33
_atom_site_aniso_U_23
_atom_site_aniso_U_13
_atom_site_aniso_U_12
Au1 0.0404(3) 0.0370(3) 0.0224(3) 0.0015(2) 0.0051(2) -0.0037(2)
Au2 0.0413(3) 0.0329(3) 0.0259(3) -0.0007(2) 0.0067(2) -0.0048(2)
Au3 0.0476(3) 0.0301(3) 0.0245(2) -0.0017(2) 0.0076(2) -0.0025(2)
Au4 0.0400(3) 0.0322(3) 0.0249(3) -0.0003(2) 0.0075(2) 0.0008(2)
Au5 0.0357(3) 0.0307(3) 0.0298(3) 0.0032(2) 0.0055(2) 0.0001(2)
Au6 0.0352(3) 0.0327(3) 0.0284(3) 0.0010(2) 0.0052(2) 0.0012(2)
Au7 0.0432(4) 0.0377(3) 0.0389(3) -0.0052(2) 0.0091(3) -0.0021(3)
Au8 0.0447(3) 0.0563(4) 0.0257(3) -0.0019(2) 0.0069(2) -0.0023(3)
Au9 0.0400(3) 0.0330(3) 0.0355(3) 0.0012(2) 0.0011(2) -0.0010(2)
Au10 0.0480(3) 0.0331(3) 0.0248(3) -0.0025(2) 0.0107(2) -0.0037(2)
Au11 0.0445(3) 0.0418(3) 0.0300(3) 0.0043(2) 0.0056(2) -0.0005(3)
Au12 0.0399(3) 0.0671(4) 0.0307(3) -0.0032(3) 0.0078(2) -0.0001(3)
Pt1 0.0377(4) 0.0287(4) 0.0235(3) 0.000 0.0050(3) 0.000
P1 0.040(2) 0.034(2) 0.0303(18) 0.0006(14) 0.0030(16) -0.0007(16)
C1A 0.032(8) 0.053(10) 0.040(8) -0.022(7) 0.006(6) -0.005(7)
C1B 0.026(7) 0.043(8) 0.035(7) -0.015(6) 0.003(6) -0.012(6)
C1C 0.034(8) 0.045(9) 0.044(8) -0.005(7) 0.007(7) -0.001(7)
C1D 0.065(11) 0.039(9) 0.052(10) 0.001(7) -0.008(8) -0.011(8)
C1E 0.046(9) 0.034(8) 0.050(9) -0.002(7) -0.008(7) 0.005(7)
C1F 0.048(9) 0.045(9) 0.042(9) 0.003(7) 0.001(7) -0.009(8)
C1G 0.042(9) 0.061(11) 0.035(8) 0.007(7) 0.009(7) 0.009(8)
C1H 0.051(10) 0.035(8) 0.045(9) -0.008(7) 0.005(7) 0.004(7)
C1I 0.059(11) 0.034(9) 0.048(9) 0.001(7) 0.007(8) -0.001(8)
F1A 0.063(7) 0.060(7) 0.078(7) -0.015(5) -0.009(6) -0.010(5)
F1B 0.169(14) 0.042(6) 0.072(8) 0.000(6) -0.022(8) -0.016(8)
F1C 0.064(8) 0.053(7) 0.205(16) -0.040(9) 0.045(9) 0.002(6)
C1J 0.061(11) 0.057(11) 0.042(9) 0.014(8) 0.023(8) -0.006(9)
F1D 0.055(7) 0.106(9) 0.061(6) 0.009(6) 0.015(5) 0.006(6)
F1E 0.078(7) 0.060(6) 0.053(6) 0.021(5) 0.016(5) 0.004(5)
F1F 0.112(9) 0.061(7) 0.060(6) 0.000(5) 0.044(6) -0.012(7)
C2A 0.079(13) 0.030(8) 0.039(8) 0.008(7) -0.001(8) -0.003(8)
C2B 0.044(9) 0.043(9) 0.051(9) -0.008(7) 0.012(8) -0.002(8)
C2C 0.041(9) 0.052(10) 0.050(9) -0.019(8) 0.012(7) -0.005(8)
C2D 0.069(12) 0.054(11) 0.050(10) -0.023(8) -0.012(9) 0.023(9)
C2E 0.058(12) 0.072(13) 0.071(12) -0.043(11) -0.025(10) 0.027(10)
C2F 0.032(10) 0.14(2) 0.069(13) -0.074(14) 0.009(9) -0.009(11)
C2G 0.089(15) 0.141(19) 0.033(9) -0.030(11) 0.032(10) -0.061(14)
C2H 0.066(12) 0.067(12) 0.042(9) -0.025(8) 0.014(8) -0.026(10)
C2I 0.110(12) 0.081(11) 0.067(10) -0.039(9) -0.043(8) 0.036(10)
F2A 0.112(10) 0.074(8) 0.090(8) -0.040(6) -0.032(7) 0.024(7)
F2B 0.140(10) 0.089(10) 0.204(18) -0.051(10) -0.113(10) 0.043(9)
F2C 0.213(14) 0.119(12) 0.053(7) -0.010(7) -0.007(8) 0.073(11)
C2J 0.130(11) 0.167(17) 0.049(9) -0.030(8) 0.009(10) -0.111(11)
F2D 0.157(11) 0.121(11) 0.066(7) -0.034(7) 0.040(7) -0.088(9)
F2E 0.108(9) 0.32(2) 0.096(11) 0.051(12) -0.016(8) -0.127(11)
F2F 0.35(2) 0.186(17) 0.059(7) -0.046(9) 0.040(11) -0.178(17)
C3A 0.038(8) 0.044(8) 0.021(6) 0.007(6) -0.015(6) -0.006(7)
C3B 0.042(9) 0.044(9) 0.026(7) 0.003(6) -0.004(6) 0.003(7)
C3C 0.043(8) 0.034(8) 0.033(7) -0.005(6) 0.008(6) -0.006(7)
C3D 0.058(10) 0.028(8) 0.040(8) 0.001(6) 0.002(7) -0.006(7)
C3E 0.056(10) 0.036(9) 0.054(10) 0.007(7) 0.006(8) 0.006(8)
C3F 0.041(9) 0.044(9) 0.055(10) 0.016(7) 0.013(7) 0.002(7)
C3G 0.043(9) 0.051(10) 0.054(10) -0.013(8) 0.005(8) -0.019(8)
C3H 0.041(8) 0.047(9) 0.032(7) 0.005(6) 0.005(6) -0.013(7)
C3I 0.086(10) 0.057(11) 0.088(10) 0.036(9) -0.020(10) -0.013(6)
F3A 0.087(8) 0.079(9) 0.201(15) 0.066(9) -0.017(9) 0.009(7)
F3B 0.084(8) 0.096(10) 0.207(16) 0.094(10) -0.016(9) -0.032(7)
F3C 0.40(3) 0.079(10) 0.074(8) 0.047(7) -0.018(11) -0.050(12)
C3J 0.151(13) 0.098(11) 0.104(15) 0.038(9) -0.063(12) -0.094(11)
F3D 0.119(11) 0.236(17) 0.160(14) 0.147(13) -0.073(9) -0.092(11)
F3E 0.34(2) 0.120(10) 0.098(11) 0.024(9) -0.098(14) -0.135(12)
F3F 0.134(10) 0.106(9) 0.064(7) 0.021(6) -0.043(7) -0.066(9)
C4A 0.046(9) 0.072(12) 0.012(6) 0.002(6) 0.009(6) 0.021(8)
C4B 0.063(10) 0.032(8) 0.024(7) 0.001(6) 0.019(7) 0.004(8)
C4C 0.051(9) 0.035(8) 0.042(8) 0.003(6) 0.010(7) 0.011(7)
C4D 0.082(12) 0.028(8) 0.036(8) -0.008(6) 0.022(8) -0.016(8)
C4E 0.067(11) 0.029(8) 0.049(9) -0.009(7) 0.016(8) 0.000(8)
C4F 0.077(12) 0.045(10) 0.041(9) -0.008(7) -0.004(8) 0.005(9)
C4G 0.066(11) 0.040(9) 0.035(8) -0.009(7) 0.007(7) 0.008(8)
C4H 0.073(12) 0.043(9) 0.040(9) 0.002(7) 0.026(8) 0.005(9)
C4I 0.103(12) 0.062(9) 0.043(9) -0.004(7) 0.005(8) 0.005(7)
F4A 0.096(8) 0.085(7) 0.038(5) 0.001(5) 0.003(5) 0.025(6)
F4B 0.127(9) 0.094(9) 0.046(6) 0.000(6) 0.026(6) 0.030(7)
F4C 0.191(13) 0.087(8) 0.050(7) 0.002(6) -0.029(8) -0.034(8)
C4J 0.073(9) 0.056(10) 0.049(8) -0.007(6) 0.013(6) -0.017(7)
F4D 0.101(8) 0.079(8) 0.066(7) 0.006(6) 0.042(6) -0.009(6)
F4E 0.096(8) 0.085(9) 0.088(8) 0.034(7) -0.007(6) -0.024(7)
F4F 0.098(8) 0.046(6) 0.076(7) -0.009(5) 0.028(6) -0.025(6)
C5A 0.046(9) 0.064(11) 0.022(7) -0.006(7) 0.006(6) -0.004(8)
C5B 0.047(9) 0.051(10) 0.036(8) -0.002(7) 0.021(7) -0.001(8)
C5C 0.035(9) 0.056(11) 0.055(10) -0.003(8) -0.003(7) 0.000(8)
C5D 0.082(14) 0.095(12) 0.111(16) 0.063(13) -0.050(12) -0.028(10)
C5EA 0.090(9) 0.094(9) 0.100(9) 0.052(8) -0.021(7) -0.025(8)
C5EB 0.091(9) 0.094(10) 0.100(8) 0.051(8) -0.022(7) -0.024(8)
C5F 0.110(16) 0.074(15) 0.159(13) 0.037(11) -0.051(12) -0.028(12)
C5G 0.043(9) 0.062(10) 0.113(11) -0.014(8) -0.008(8) 0.000(7)
C5H 0.025(8) 0.071(10) 0.084(12) -0.018(9) 0.002(8) 0.002(7)
C5IA 0.091(8) 0.097(9) 0.096(8) 0.053(7) -0.017(7) -0.021(7)
F5AA 0.105(10) 0.109(12) 0.095(9) 0.050(9) -0.011(8) -0.006(10)
F5BA 0.093(11) 0.103(10) 0.106(12) 0.065(9) -0.029(11) -0.029(9)
F5CA 0.090(9) 0.109(13) 0.093(12) 0.055(11) -0.011(9) -0.012(9)
C5IB 0.089(8) 0.098(9) 0.098(8) 0.050(7) -0.019(7) -0.022(7)
F5AB 0.094(10) 0.101(10) 0.094(9) 0.051(8) -0.020(9) -0.026(8)
F5BB 0.084(9) 0.096(11) 0.087(10) 0.045(9) -0.023(8) -0.026(8)
F5CB 0.097(9) 0.107(11) 0.095(9) 0.057(9) -0.008(8) -0.012(9)
C5J 0.026(9) 0.132(14) 0.147(13) -0.070(10) 0.003(7) -0.006(7)
F5D 0.088(9) 0.129(12) 0.136(11) -0.060(9) 0.018(8) -0.024(8)
F5E 0.096(11) 0.152(13) 0.32(2) -0.144(13) -0.123(13) 0.038(9)
F5F 0.114(13) 0.185(14) 0.226(18) -0.112(12) 0.082(12) -0.081(10)
C6A 0.054(10) 0.031(8) 0.033(8) 0.001(6) -0.003(7) -0.010(7)
C6B 0.057(10) 0.035(8) 0.022(7) 0.000(6) 0.009(6) -0.020(7)
C6C 0.034(8) 0.033(7) 0.030(7) -0.007(6) 0.006(6) 0.000(6)
C6D 0.041(8) 0.037(8) 0.048(9) 0.007(7) 0.022(7) -0.005(7)
C6E 0.033(8) 0.043(8) 0.025(7) -0.017(6) -0.003(6) -0.003(6)
C6F 0.043(8) 0.054(9) 0.015(6) -0.002(6) 0.009(6) -0.011(7)
C6G 0.053(10) 0.044(9) 0.031(8) -0.001(6) 0.006(7) -0.004(8)
C6H 0.063(10) 0.023(7) 0.023(6) -0.002(5) 0.010(6) 0.009(7)
C6I 0.052(7) 0.042(8) 0.045(7) -0.007(5) 0.015(5) -0.002(6)
F6A 0.079(6) 0.059(6) 0.056(6) -0.023(5) 0.015(5) -0.023(5)
F6B 0.069(6) 0.059(6) 0.095(8) -0.020(6) 0.041(6) 0.006(5)
F6C 0.131(10) 0.048(6) 0.062(6) 0.000(5) 0.010(6) 0.035(6)
C6J 0.200(17) 0.044(8) 0.052(8) 0.009(8) 0.056(12) 0.011(12)
F6D 0.306(19) 0.055(6) 0.078(8) 0.037(6) 0.113(11) 0.049(10)
F6E 0.258(17) 0.071(8) 0.045(6) 0.019(5) 0.056(8) 0.023(9)
F6F 0.225(14) 0.118(14) 0.138(13) 0.014(11) 0.075(12) -0.027(11)
C7A 0.031(8) 0.048(9) 0.033(7) -0.004(7) -0.007(6) 0.009(7)
C7B 0.051(10) 0.037(8) 0.043(9) -0.007(7) 0.019(7) -0.003(7)
C7C 0.066(11) 0.039(9) 0.029(7) -0.004(6) 0.005(7) -0.001(8)
C7D 0.038(8) 0.052(10) 0.039(8) -0.004(7) 0.017(7) 0.002(7)
C7E 0.039(9) 0.050(9) 0.033(8) -0.004(7) 0.003(6) -0.003(7)
C7F 0.085(12) 0.072(11) 0.031(8) 0.003(7) 0.012(8) -0.022(9)
C7GA 0.150(12) 0.145(11) 0.047(7) 0.030(7) -0.020(7) -0.090(9)
C7GB 0.150(12) 0.146(12) 0.047(7) 0.031(8) -0.022(8) -0.089(9)
C7H 0.101(16) 0.076(13) 0.047(9) 0.005(8) 0.005(9) -0.038(11)
C7I 0.049(8) 0.054(8) 0.040(6) 0.006(6) 0.006(6) 0.001(7)
F7A 0.048(5) 0.067(6) 0.046(4) -0.005(4) 0.010(4) -0.002(5)
F7B 0.051(6) 0.108(9) 0.064(6) -0.018(6) 0.012(5) 0.003(5)
F7C 0.081(7) 0.056(6) 0.077(7) 0.023(5) -0.015(6) -0.020(5)
C7JA 0.150(11) 0.150(11) 0.049(7) 0.029(7) -0.021(7) -0.089(9)
F7DA 0.162(14) 0.158(13) 0.054(11) 0.029(10) -0.024(10) -0.098(11)
F7EA 0.154(13) 0.166(12) 0.058(9) 0.033(9) -0.024(9) -0.078(11)
F7FA 0.148(13) 0.155(15) 0.048(9) 0.019(11) -0.019(9) -0.088(11)
C7JB 0.152(11) 0.153(11) 0.052(7) 0.031(7) -0.024(7) -0.088(9)
F7DB 0.162(13) 0.158(13) 0.055(10) 0.029(9) -0.035(9) -0.090(11)
F7EB 0.162(13) 0.201(16) 0.068(12) 0.032(12) -0.023(10) -0.061(12)
F7FB 0.157(14) 0.152(13) 0.052(9) 0.037(9) -0.027(9) -0.086(11)
C8A 0.041(9) 0.039(8) 0.040(8) -0.001(6) 0.012(7) 0.013(7)
C8B 0.032(8) 0.056(10) 0.024(7) 0.005(6) 0.010(6) -0.005(7)
C8C 0.039(9) 0.050(10) 0.039(8) -0.006(7) 0.008(7) 0.002(7)
C8D 0.040(9) 0.072(11) 0.032(8) 0.003(7) 0.017(7) -0.009(8)
C8E 0.044(10) 0.110(17) 0.039(9) -0.010(10) 0.013(8) -0.028(11)
C8F 0.041(10) 0.13(2) 0.040(10) -0.023(11) 0.011(8) -0.022(12)
C8G 0.040(9) 0.071(12) 0.043(9) -0.029(8) 0.018(7) -0.001(8)
C8H 0.045(9) 0.056(10) 0.028(7) 0.003(7) 0.009(6) -0.008(8)
C8I 0.074(9) 0.153(13) 0.044(9) 0.012(12) 0.027(6) -0.037(11)
F8A 0.065(7) 0.32(2) 0.117(11) 0.135(14) 0.037(7) 0.009(10)
F8B 0.099(9) 0.180(14) 0.080(9) 0.061(9) -0.015(7) -0.048(10)
F8C 0.31(2) 0.145(12) 0.087(11) 0.026(10) 0.078(14) -0.035(12)
C8J 0.073(11) 0.070(14) 0.140(14) -0.030(10) 0.033(11) 0.005(10)
F8D 0.278(19) 0.080(10) 0.125(12) -0.018(9) -0.014(13) -0.061(13)
F8E 0.140(12) 0.072(10) 0.52(3) 0.034(16) 0.197(17) 0.035(9)
F8F 0.195(16) 0.088(11) 0.110(10) -0.022(8) 0.005(9) 0.067(11)
C9A 0.050(10) 0.045(9) 0.040(9) -0.003(7) 0.020(8) 0.008(8)
C9B 0.060(10) 0.033(8) 0.043(9) -0.019(7) 0.011(8) 0.017(7)
C9C 0.048(9) 0.044(9) 0.036(8) 0.006(7) -0.001(7) 0.001(8)
C9D 0.047(10) 0.054(11) 0.054(10) -0.005(8) -0.001(8) 0.005(8)
C9E 0.078(13) 0.054(11) 0.038(9) -0.009(8) 0.000(8) 0.026(10)
C9F 0.050(10) 0.054(11) 0.058(11) -0.018(9) -0.017(8) 0.003(9)
C9G 0.054(11) 0.062(11) 0.050(10) -0.012(9) 0.006(8) -0.002(9)
C9H 0.056(10) 0.068(12) 0.032(8) -0.012(8) 0.005(7) 0.013(9)
C9I 0.076(9) 0.060(10) 0.049(8) -0.012(8) -0.016(8) 0.017(6)
F9A 0.101(8) 0.075(8) 0.077(8) 0.007(6) -0.022(7) -0.011(6)
F9B 0.256(18) 0.052(7) 0.051(6) 0.002(5) 0.022(8) 0.044(9)
F9C 0.078(7) 0.073(9) 0.178(14) 0.031(9) -0.013(8) 0.020(6)
C9J 0.070(11) 0.090(12) 0.055(8) 0.006(8) -0.001(7) -0.019(9)
F9D 0.058(7) 0.110(10) 0.070(6) -0.022(6) -0.003(5) -0.016(6)
F9E 0.101(10) 0.172(14) 0.113(11) -0.044(10) 0.047(8) -0.037(9)
F9F 0.119(12) 0.107(10) 0.175(14) 0.058(10) -0.060(11) -0.052(8)
C10A 0.039(9) 0.050(9) 0.034(8) -0.001(6) 0.003(7) -0.009(7)
C10B 0.057(11) 0.056(10) 0.036(8) 0.014(7) 0.008(7) -0.004(8)
C10C 0.049(11) 0.074(13) 0.073(13) 0.021(10) 0.015(9) -0.011(10)
C10D 0.037(10) 0.115(19) 0.089(15) 0.047(14) 0.013(10) 0.002(11)
C10E 0.048(10) 0.064(12) 0.067(12) 0.018(9) 0.009(9) 0.003(9)
C10F 0.037(9) 0.054(10) 0.063(11) 0.009(8) 0.015(8) 0.007(8)
C10G 0.046(9) 0.029(8) 0.043(8) 0.000(6) 0.009(7) 0.011(7)
C10H 0.052(10) 0.053(10) 0.051(10) 0.006(8) 0.017(8) -0.009(8)
C10I 0.066(12) 0.068(12) 0.050(10) 0.013(9) 0.037(9) 0.003(10)
C10J 0.093(14) 0.055(11) 0.035(9) 0.002(8) 0.022(9) 0.008(10)
C10K 0.079(14) 0.072(13) 0.043(10) -0.002(9) 0.008(9) 0.015(11)
C10L 0.079(13) 0.068(12) 0.020(7) -0.005(7) 0.004(8) -0.008(10)
C10M 0.042(9) 0.051(9) 0.031(7) 0.008(7) -0.009(6) -0.004(7)
C10N 0.037(9) 0.057(11) 0.077(12) -0.016(9) 0.006(8) -0.001(8)
C10O 0.051(11) 0.056(12) 0.094(15) -0.010(11) 0.005(10) -0.002(9)
C10P 0.065(13) 0.050(11) 0.080(13) 0.005(10) 0.002(10) -0.023(10)
C10Q 0.083(14) 0.062(12) 0.055(11) -0.023(9) 0.007(10) 0.001(11)
C10R 0.063(11) 0.076(13) 0.026(8) -0.004(8) 0.005(7) 0.013(10)
C10S 0.036(8) 0.043(9) 0.042(8) 0.006(7) -0.003(7) -0.004(7)
C10T 0.043(9) 0.042(9) 0.051(9) -0.005(7) 0.013(7) 0.005(7)
C10U 0.063(12) 0.073(14) 0.071(13) -0.004(10) 0.023(10) 0.003(10)
C10V 0.049(11) 0.034(9) 0.104(16) 0.015(10) 0.009(10) 0.003(8)
C10W 0.073(13) 0.050(11) 0.068(12) 0.023(9) -0.023(10) -0.002(10)
C10X 0.076(12) 0.035(9) 0.045(9) -0.004(7) -0.013(8) 0.005(8)

loop_
_atom_type_symbol
_atom_type_description
_atom_type_scat_dispersion_real
_atom_type_scat_dispersion_imag
_atom_type_scat_source
C C 0.0033 0.0016 'International Tables Vol C Tables 4.2.6.8 and 6.1.1.4'
H H 0.0000 0.0000 'International Tables Vol C Tables 4.2.6.8 and 6.1.1.4'
Au Au -2.0133 8.8022 'International Tables Vol C Tables 4.2.6.8 and 6.1.1.4'
F F 0.0171 0.0103 'International Tables Vol C Tables 4.2.6.8 and 6.1.1.4'
P P 0.1023 0.0942 'International Tables Vol C Tables 4.2.6.8 and 6.1.1.4'
Pt Pt -1.7033 8.3905 'International Tables Vol C Tables 4.2.6.8 and 6.1.1.4'
Cl Cl 0.1484 0.1585 'International Tables Vol C Tables 4.2.6.8 and 6.1.1.4'

loop_
_geom_angle_atom_site_label_1
_geom_angle_atom_site_label_2
_geom_angle_atom_site_label_3
_geom_angle
_geom_angle_site_symmetry_1
_geom_angle_site_symmetry_3
C4A Au1 C4B 29.1(5) . .
C4A Au1 Pt1 146.5(4) . .
C4B Au1 Pt1 159.7(3) . .
C4A Au1 Au2 146.9(5) . .
C4B Au1 Au2 118.1(3) . .
Pt1 Au1 Au2 59.82(2) . .
C4A Au1 Au3 109.6(4) . .
C4B Au1 Au3 102.1(3) . .
Pt1 Au1 Au3 58.32(2) . .
Au2 Au1 Au3 62.09(2) . .
C4A Au1 Au6 141.8(4) . .
C4B Au1 Au6 140.3(4) . .
Pt1 Au1 Au6 58.46(2) . .
Au2 Au1 Au6 59.57(2) . .
Au3 Au1 Au6 108.45(2) . .
C4A Au1 Au4 88.2(4) . .
C4B Au1 Au4 108.8(4) . .
Pt1 Au1 Au4 58.465(16) . .
Au2 Au1 Au4 109.91(2) . .
Au3 Au1 Au4 59.36(2) . .
Au6 Au1 Au4 108.44(2) . .
C4A Au1 Au5 104.8(5) . .
C4B Au1 Au5 132.7(3) . .
Pt1 Au1 Au5 57.80(2) . .
Au2 Au1 Au5 108.24(2) . .
Au3 Au1 Au5 107.41(3) . .
Au6 Au1 Au5 59.80(2) . .
Au4 Au1 Au5 60.233(19) . .
C4A Au1 Au7 92.1(4) . .
C4B Au1 Au7 72.4(4) . .
Pt1 Au1 Au7 121.05(2) . .
Au2 Au1 Au7 71.02(2) . .
Au3 Au1 Au7 122.77(2) . .
Au6 Au1 Au7 69.89(2) . .
Au4 Au1 Au7 177.50(3) . .
Au5 Au1 Au7 117.31(2) . .
C4A Au1 Au8 39.4(5) . .
C4B Au1 Au8 68.4(4) . .
Pt1 Au1 Au8 112.35(3) . .
Au2 Au1 Au8 171.97(3) . .
Au3 Au1 Au8 113.08(3) . .
Au6 Au1 Au8 119.00(3) . .
Au4 Au1 Au8 62.49(2) . .
Au5 Au1 Au8 66.28(2) . .
Au7 Au1 Au8 116.46(2) . .
C4A Au1 Au9 75.6(4) . .
C4B Au1 Au9 87.0(3) . .
Pt1 Au1 Au9 111.98(2) . .
Au2 Au1 Au9 118.94(2) . .
Au3 Au1 Au9 169.12(3) . .
Au6 Au1 Au9 66.35(2) . .
Au4 Au1 Au9 112.24(2) . .
Au5 Au1 Au9 61.73(2) . .
Au7 Au1 Au9 65.473(19) . .
Au8 Au1 Au9 64.46(2) . .
C1A Au2 C1B 30.4(5) . .
C1A Au2 Pt1 139.1(4) . .
C1B Au2 Pt1 166.5(4) . .
C1A Au2 Au1 86.6(4) . .
C1B Au2 Au1 116.0(3) . .
Pt1 Au2 Au1 58.127(17) . .
C1A Au2 Au6 87.7(4) . .
C1B Au2 Au6 108.1(4) . .
Pt1 Au2 Au6 58.43(2) . .
Au1 Au2 Au6 61.005(19) . .
C1A Au2 Au4 127.5(3) . 4_657
C1B Au2 Au4 118.3(3) . 4_657
Pt1 Au2 Au4 58.206(16) . 4_657
Au1 Au2 Au4 108.94(3) . 4_657
Au6 Au2 Au4 61.101(19) . 4_657
C1A Au2 Au3 124.6(3) . .
C1B Au2 Au3 132.9(3) . .
Pt1 Au2 Au3 56.89(2) . .
Au1 Au2 Au3 59.37(2) . .
Au6 Au2 Au3 107.44(2) . .
Au4 Au2 Au3 105.62(2) 4_657 .
C1A Au2 Au3 164.0(4) . 4_657
C1B Au2 Au3 134.6(4) . 4_657
Pt1 Au2 Au3 56.74(2) . 4_657
Au1 Au2 Au3 105.87(3) . 4_657
Au6 Au2 Au3 106.93(2) . 4_657
Au4 Au2 Au3 58.58(2) 4_657 4_657
Au3 Au2 Au3 57.82(2) . 4_657
C1A Au2 Au10 103.2(4) . .
C1B Au2 Au10 83.3(4) . .
Pt1 Au2 Au10 110.20(3) . .
Au1 Au2 Au10 115.69(2) . .
Au6 Au2 Au10 168.54(3) . .
Au4 Au2 Au10 112.87(2) 4_657 .
Au3 Au2 Au10 63.673(18) . .
Au3 Au2 Au10 62.589(19) 4_657 .
C1A Au2 Au11 109.6(4) . 4_657
C1B Au2 Au11 80.9(3) . 4_657
Pt1 Au2 Au11 104.79(2) . 4_657
Au1 Au2 Au11 162.89(3) . 4_657
Au6 Au2 Au11 112.67(2) . 4_657
Au4 Au2 Au11 57.10(2) 4_657 4_657
Au3 Au2 Au11 112.13(2) . 4_657
Au3 Au2 Au11 59.33(2) 4_657 4_657
Au10 Au2 Au11 67.044(18) . 4_657
C6A Au3 C6B 30.1(5) . .
C6A Au3 Pt1 144.5(4) . .
C6B Au3 Pt1 164.2(4) . .
C6A Au3 Au3 99.0(4) . 4_657
C6B Au3 Au3 127.1(3) . 4_657
Pt1 Au3 Au3 58.513(15) . 4_657
C6A Au3 Au4 152.1(4) . .
C6B Au3 Au4 122.5(3) . .
Pt1 Au3 Au4 59.042(19) . .
Au3 Au3 Au4 108.74(2) 4_657 .
C6A Au3 Au1 113.2(4) . .
C6B Au3 Au1 107.4(4) . .
Pt1 Au3 Au1 58.37(2) . .
Au3 Au3 Au1 108.02(2) 4_657 .
Au4 Au3 Au1 60.92(2) . .
C6A Au3 Au2 87.0(4) . .
C6B Au3 Au2 109.3(4) . .
Pt1 Au3 Au2 58.547(16) . .
Au3 Au3 Au2 61.31(2) 4_657 .
Au4 Au3 Au2 108.31(3) . .
Au1 Au3 Au2 58.54(2) . .
C6A Au3 Au2 138.2(4) . 4_657
C6B Au3 Au2 137.1(4) . 4_657
Pt1 Au3 Au2 58.391(16) . 4_657
Au3 Au3 Au2 60.87(2) 4_657 4_657
Au4 Au3 Au2 59.38(2) . 4_657
Au1 Au3 Au2 107.99(2) . 4_657
Au2 Au3 Au2 109.36(3) . 4_657
C6A Au3 Au11 105.5(4) . .
C6B Au3 Au11 81.3(4) . .
Pt1 Au3 Au11 109.55(2) . .
Au3 Au3 Au11 118.73(3) 4_657 .
Au4 Au3 Au11 58.83(2) . .
Au1 Au3 Au11 111.85(2) . .
Au2 Au3 Au11 167.00(3) . .
Au2 Au3 Au11 63.60(2) 4_657 .
C6A Au3 Au10 78.4(4) . 4_657
C6B Au3 Au10 85.1(4) . 4_657
Pt1 Au3 Au10 109.37(2) . 4_657
Au3 Au3 Au10 63.697(19) 4_657 4_657
Au4 Au3 Au10 111.32(3) . 4_657
Au1 Au3 Au10 167.36(2) . 4_657
Au2 Au3 Au10 119.53(2) . 4_657
Au2 Au3 Au10 59.98(2) 4_657 4_657
Au11 Au3 Au10 67.66(2) . 4_657
C6A Au3 Au10 38.9(4) . .
C6B Au3 Au10 69.0(3) . .
Pt1 Au3 Au10 108.18(2) . .
Au3 Au3 Au10 62.193(18) 4_657 .
Au4 Au3 Au10 166.97(2) . .
Au1 Au3 Au10 111.41(3) . .
Au2 Au3 Au10 59.60(2) . .
Au2 Au3 Au10 117.79(2) 4_657 .
Au11 Au3 Au10 132.98(3) . .
Au10 Au3 Au10 74.08(3) 4_657 .
C7A Au4 Pt1 156.1(4) . .
C7A Au4 Au3 102.6(4) . .
Pt1 Au4 Au3 58.20(2) . .
C7A Au4 Au2 100.5(4) . 4_657
Pt1 Au4 Au2 59.09(2) . 4_657
Au3 Au4 Au2 62.04(2) . 4_657
C7A Au4 Au11 43.4(4) . .
Pt1 Au4 Au11 112.88(3) . .
Au3 Au4 Au11 63.57(2) . .
Au2 Au4 Au11 66.23(2) 4_657 .
C7A Au4 Au1 128.0(4) . .
Pt1 Au4 Au1 57.694(17) . .
Au3 Au4 Au1 59.72(2) . .
Au2 Au4 Au1 109.14(2) 4_657 .
Au11 Au4 Au1 114.87(2) . .
C7A Au4 Au6 124.9(4) . 4_657
Pt1 Au4 Au6 57.928(19) . 4_657
Au3 Au4 Au6 107.89(2) . 4_657
Au2 Au4 Au6 58.87(2) 4_657 4_657
Au11 Au4 Au6 118.83(2) . 4_657
Au1 Au4 Au6 106.96(2) . 4_657
C7A Au4 Au5 146.3(4) . .
Pt1 Au4 Au5 57.48(2) . .
Au3 Au4 Au5 107.51(3) . .
Au2 Au4 Au5 106.72(2) 4_657 .
Au11 Au4 Au5 170.27(3) . .
Au1 Au4 Au5 60.00(2) . .
Au6 Au4 Au5 58.656(19) 4_657 .
C7A Au4 Au8 88.7(4) . .
Pt1 Au4 Au8 111.16(3) . .
Au3 Au4 Au8 112.84(3) . .
Au2 Au4 Au8 170.18(3) 4_657 .
Au11 Au4 Au8 120.13(2) . .
Au1 Au4 Au8 61.856(19) . .
Au6 Au4 Au8 118.30(3) 4_657 .
Au5 Au4 Au8 65.96(2) . .
C7A Au4 Au12 90.4(4) . .
Pt1 Au4 Au12 110.00(2) . .
Au3 Au4 Au12 166.69(3) . .
Au2 Au4 Au12 119.08(2) 4_657 .
Au11 Au4 Au12 129.66(3) . .
Au1 Au4 Au12 109.69(2) . .
Au6 Au4 Au12 65.94(2) 4_657 .
Au5 Au4 Au12 59.19(2) . .
Au8 Au4 Au12 63.75(2) . .
C3A Au5 C3B 29.3(5) . .
C3A Au5 Pt1 149.2(4) . .
C3B Au5 Pt1 164.0(3) . .
C3A Au5 Au6 149.1(3) . 4_657
C3B Au5 Au6 119.8(3) . 4_657
Pt1 Au5 Au6 58.894(16) . 4_657
C3A Au5 Au5 115.9(4) . 4_657
C3B Au5 Au5 106.2(3) . 4_657
Pt1 Au5 Au5 58.428(15) . 4_657
Au6 Au5 Au5 60.76(2) 4_657 4_657
C3A Au5 Au6 91.9(4) . .
C3B Au5 Au6 111.3(4) . .
Pt1 Au5 Au6 58.453(16) . .
Au6 Au5 Au6 108.61(3) 4_657 .
Au5 Au5 Au6 59.53(2) 4_657 .
C3A Au5 Au1 101.9(3) . .
C3B Au5 Au1 130.4(3) . .
Pt1 Au5 Au1 57.86(2) . .
Au6 Au5 Au1 108.31(2) 4_657 .
Au5 Au5 Au1 107.33(2) 4_657 .
Au6 Au5 Au1 59.733(19) . .
C3A Au5 Au4 135.3(4) . .
C3B Au5 Au4 136.8(4) . .
Pt1 Au5 Au4 58.312(19) . .
Au6 Au5 Au4 60.60(2) 4_657 .
Au5 Au5 Au4 108.627(19) 4_657 .
Au6 Au5 Au4 108.01(2) . .
Au1 Au5 Au4 59.76(2) . .
C3A Au5 Au12 93.2(4) . .
C3B Au5 Au12 75.3(4) . .
Pt1 Au5 Au12 115.65(2) . .
Au6 Au5 Au12 68.86(2) 4_657 .
Au5 Au5 Au12 122.13(3) 4_657 .
Au6 Au5 Au12 172.82(3) . .
Au1 Au5 Au12 114.15(2) . .
Au4 Au5 Au12 64.82(2) . .
C3A Au5 Au9 39.0(3) . .
C3B Au5 Au9 68.3(3) . .
Pt1 Au5 Au9 113.69(2) . .
Au6 Au5 Au9 171.89(2) 4_657 .
Au5 Au5 Au9 119.39(3) 4_657 .
Au6 Au5 Au9 67.08(2) . .
Au1 Au5 Au9 63.64(2) . .
Au4 Au5 Au9 113.43(2) . .
Au12 Au5 Au9 114.52(2) . .
C3A Au5 Au8 75.5(4) . .
C3B Au5 Au8 88.3(3) . .
Pt1 Au5 Au8 106.97(2) . .
Au6 Au5 Au8 114.68(2) 4_657 .
Au5 Au5 Au8 165.320(15) 4_657 .
Au6 Au5 Au8 113.10(2) . .
Au1 Au5 Au8 59.635(18) . .
Au4 Au5 Au8 59.965(18) . .
Au12 Au5 Au8 63.495(19) . .
Au9 Au5 Au8 62.92(2) . .
C9A Au6 C9B 30.7(5) . .
C9A Au6 Pt1 139.8(4) . .
C9B Au6 Pt1 168.7(4) . .
C9A Au6 Au2 121.8(4) . .
C9B Au6 Au2 117.1(4) . .
Pt1 Au6 Au2 59.60(2) . .
C9A Au6 Au5 88.8(4) . 4_657
C9B Au6 Au5 117.1(4) . 4_657
Pt1 Au6 Au5 58.31(2) . 4_657
Au2 Au6 Au5 109.35(2) . 4_657
C9A Au6 Au1 161.9(4) . .
C9B Au6 Au1 131.2(4) . .
Pt1 Au6 Au1 57.948(17) . .
Au2 Au6 Au1 59.427(19) . .
Au5 Au6 Au1 108.06(3) 4_657 .
C9A Au6 Au5 127.4(4) . .
C9B Au6 Au5 130.5(4) . .
Pt1 Au6 Au5 57.88(2) . .
Au2 Au6 Au5 108.67(2) . .
Au5 Au6 Au5 59.71(2) 4_657 .
Au1 Au6 Au5 60.47(2) . .
C9A Au6 Au4 86.8(4) . 4_657
C9B Au6 Au4 110.6(4) . 4_657
Pt1 Au6 Au4 58.190(16) . 4_657
Au2 Au6 Au4 60.033(19) . 4_657
Au5 Au6 Au4 60.75(2) 4_657 4_657
Au1 Au6 Au4 106.87(3) . 4_657
Au5 Au6 Au4 107.92(2) . 4_657
C9A Au6 Au12 33.9(4) . 4_657
C9B Au6 Au12 64.6(4) . 4_657
Pt1 Au6 Au12 106.28(2) . 4_657
Au2 Au6 Au12 115.64(2) . 4_657
Au5 Au6 Au12 57.94(2) 4_657 4_657
Au1 Au6 Au12 164.18(3) . 4_657
Au5 Au6 Au12 111.64(2) . 4_657
Au4 Au6 Au12 60.96(2) 4_657 4_657
C9A Au6 Au9 106.6(4) . .
C9B Au6 Au9 83.7(4) . .
Pt1 Au6 Au9 107.51(2) . .
Au2 Au6 Au9 114.34(2) . .
Au5 Au6 Au9 113.40(2) 4_657 .
Au1 Au6 Au9 61.26(2) . .
Au5 Au6 Au9 60.070(18) . .
Au4 Au6 Au9 165.70(2) 4_657 .
Au12 Au6 Au9 128.85(3) 4_657 .
C1A Au7 C2B 153.5(6) . .
C1A Au7 C2A 173.2(6) . .
C2B Au7 C2A 32.5(6) . .
C1A Au7 Au1 90.2(4) . .
C2B Au7 Au1 112.0(4) . .
C2A Au7 Au1 86.9(5) . .
C1A Au7 Au9 139.3(4) . .
C2B Au7 Au9 67.1(4) . .
C2A Au7 Au9 34.6(4) . .
Au1 Au7 Au9 60.226(19) . .
C4A Au8 C5A 174.0(6) . .
C4A Au8 Au1 46.8(4) . .
C5A Au8 Au1 138.4(4) . .
C4A Au8 Au4 87.8(4) . .
C5A Au8 Au4 98.0(4) . .
Au1 Au8 Au4 55.66(2) . .
C4A Au8 Au5 100.0(4) . .
C5A Au8 Au5 84.7(4) . .
Au1 Au8 Au5 54.085(18) . .
Au4 Au8 Au5 54.073(18) . .
C4A Au8 Au12 145.6(4) . .
C5A Au8 Au12 40.4(4) . .
Au1 Au8 Au12 101.47(2) . .
Au4 Au8 Au12 59.09(2) . .
Au5 Au8 Au12 54.334(18) . .
C2A Au9 C3A 174.1(6) . .
C2A Au9 Au5 139.2(4) . .
C3A Au9 Au5 46.5(4) . .
C2A Au9 Au1 85.5(5) . .
C3A Au9 Au1 100.4(4) . .
Au5 Au9 Au1 54.630(17) . .
C2A Au9 Au6 98.2(4) . .
C3A Au9 Au6 85.4(4) . .
Au5 Au9 Au6 52.848(17) . .
Au1 Au9 Au6 52.386(15) . .
C2A Au9 Au7 39.4(4) . .
C3A Au9 Au7 145.1(4) . .
Au5 Au9 Au7 101.77(2) . .
Au1 Au9 Au7 54.30(2) . .
Au6 Au9 Au7 60.461(17) . .
C6A Au10 C8A 176.4(6) . 4_657
C6A Au10 Au2 89.7(4) . .
C8A Au10 Au2 93.9(4) 4_657 .
C6A Au10 Au3 97.6(4) . 4_657
C8A Au10 Au3 84.5(4) 4_657 4_657
Au2 Au10 Au3 57.43(2) . 4_657
C6A Au10 Au3 45.6(4) . .
C8A Au10 Au3 137.2(4) 4_657 .
Au2 Au10 Au3 56.724(19) . .
Au3 Au10 Au3 54.11(2) 4_657 .
C7A Au11 C8B 143.8(5) . .
C7A Au11 C8A 174.5(5) . .
C8B Au11 C8A 31.6(5) . .
C7A Au11 Au4 49.3(4) . .
C8B Au11 Au4 164.4(3) . .
C8A Au11 Au4 135.9(3) . .
C7A Au11 Au3 102.3(4) . .
C8B Au11 Au3 106.8(3) . .
C8A Au11 Au3 83.1(4) . .
Au4 Au11 Au3 57.595(19) . .
C7A Au11 Au2 96.9(4) . 4_657
C8B Au11 Au2 116.8(3) . 4_657
C8A Au11 Au2 86.5(4) . 4_657
Au4 Au11 Au2 56.667(18) . 4_657
Au3 Au11 Au2 57.068(18) . 4_657
C9A Au12 C5A 176.0(6) 4_657 .
C9A Au12 C5B 151.8(6) 4_657 .
C5A Au12 C5B 32.1(6) . .
C9A Au12 Au5 90.1(4) 4_657 .
C5A Au12 Au5 87.8(4) . .
C5B Au12 Au5 109.7(4) . .
C9A Au12 Au4 84.7(5) 4_657 .
C5A Au12 Au4 91.3(4) . .
C5B Au12 Au4 122.8(4) . .
Au5 Au12 Au4 55.989(18) . .
C9A Au12 Au6 40.1(4) 4_657 4_657
C5A Au12 Au6 136.6(4) . 4_657
C5B Au12 Au6 162.6(4) . 4_657
Au5 Au12 Au6 53.199(17) . 4_657
Au4 Au12 Au6 53.098(17) . 4_657
C9A Au12 Au8 140.7(4) 4_657 .
C5A Au12 Au8 35.4(4) . .
C5B Au12 Au8 67.5(4) . .
Au5 Au12 Au8 62.17(2) . .
Au4 Au12 Au8 57.158(19) . .
Au6 Au12 Au8 102.19(2) 4_657 .
Au5 Pt1 Au5 63.14(3) 4_657 .
Au5 Pt1 Au3 179.644(17) 4_657 .
Au5 Pt1 Au3 116.94(2) . .
Au5 Pt1 Au3 116.94(2) 4_657 4_657
Au5 Pt1 Au3 179.645(17) . 4_657
Au3 Pt1 Au3 62.97(3) . 4_657
Au5 Pt1 Au1 64.343(19) 4_657 4_657
Au5 Pt1 Au1 116.55(3) . 4_657
Au3 Pt1 Au1 115.80(3) . 4_657
Au3 Pt1 Au1 63.309(19) 4_657 4_657
Au5 Pt1 Au1 116.55(3) 4_657 .
Au5 Pt1 Au1 64.343(19) . .
Au3 Pt1 Au1 63.311(19) . .
Au3 Pt1 Au1 115.80(3) 4_657 .
Au1 Pt1 Au1 179.06(4) 4_657 .
Au5 Pt1 Au6 62.79(2) 4_657 .
Au5 Pt1 Au6 63.67(2) . .
Au3 Pt1 Au6 116.902(19) . .
Au3 Pt1 Au6 116.687(19) 4_657 .
Au1 Pt1 Au6 116.96(2) 4_657 .
Au1 Pt1 Au6 63.594(17) . .
Au5 Pt1 Au6 63.67(2) 4_657 4_657
Au5 Pt1 Au6 62.80(2) . 4_657
Au3 Pt1 Au6 116.688(19) . 4_657
Au3 Pt1 Au6 116.900(19) 4_657 4_657
Au1 Pt1 Au6 63.592(17) 4_657 4_657
Au1 Pt1 Au6 116.96(2) . 4_657
Au6 Pt1 Au6 116.18(4) . 4_657
Au5 Pt1 Au4 64.205(18) 4_657 4_657
Au5 Pt1 Au4 117.52(3) . 4_657
Au3 Pt1 Au4 115.53(3) . 4_657
Au3 Pt1 Au4 62.752(18) 4_657 4_657
Au1 Pt1 Au4 63.84(2) 4_657 4_657
Au1 Pt1 Au4 116.14(2) . 4_657
Au6 Pt1 Au4 63.882(18) . 4_657
Au6 Pt1 Au4 117.18(2) 4_657 4_657
Au5 Pt1 Au4 117.52(3) 4_657 .
Au5 Pt1 Au4 64.204(19) . .
Au3 Pt1 Au4 62.754(19) . .
Au3 Pt1 Au4 115.53(3) 4_657 .
Au1 Pt1 Au4 116.14(2) 4_657 .
Au1 Pt1 Au4 63.84(2) . .
Au6 Pt1 Au4 117.19(2) . .
Au6 Pt1 Au4 63.883(18) 4_657 .
Au4 Pt1 Au4 178.19(4) 4_657 .
Au5 Pt1 Au2 115.438(19) 4_657 4_657
Au5 Pt1 Au2 115.080(19) . 4_657
Au3 Pt1 Au2 64.87(2) . 4_657
Au3 Pt1 Au2 64.57(2) 4_657 4_657
Au1 Pt1 Au2 62.054(17) 4_657 4_657
Au1 Pt1 Au2 117.41(2) . 4_657
Au6 Pt1 Au2 178.09(3) . 4_657
Au6 Pt1 Au2 61.97(2) 4_657 4_657
Au4 Pt1 Au2 116.28(2) 4_657 4_657
Au4 Pt1 Au2 62.703(18) . 4_657
Au5 Pt1 Au2 115.079(19) 4_657 .
Au5 Pt1 Au2 115.436(19) . .
Au3 Pt1 Au2 64.57(2) . .
Au3 Pt1 Au2 64.87(2) 4_657 .
Au1 Pt1 Au2 117.42(2) 4_657 .
Au1 Pt1 Au2 62.053(17) . .
Au6 Pt1 Au2 61.97(2) . .
Au6 Pt1 Au2 178.09(3) 4_657 .
Au4 Pt1 Au2 62.704(18) 4_657 .
Au4 Pt1 Au2 116.28(2) . .
Au2 Pt1 Au2 119.89(4) 4_657 .
C10S P1 C10M 108.0(5) . .
C10S P1 C10A 110.9(5) . .
C10M P1 C10A 110.4(5) . .
C10S P1 C10G 110.3(5) . .
C10M P1 C10G 109.8(5) . .
C10A P1 C10G 107.4(5) . .
C1B C1A Au7 169.6(13) . .
C1B C1A Au2 81.2(10) . .
Au7 C1A Au2 107.9(7) . .
C1A C1B C1C 163.6(14) . .
C1A C1B Au2 68.4(9) . .
C1C C1B Au2 128.0(9) . .
C1D C1C C1H 120.0 . .
C1D C1C C1B 118.5(8) . .
C1H C1C C1B 121.5(8) . .
C1C C1D C1E 120.0 . .
C1F C1E C1D 120.0 . .
C1F C1E C1I 119.9(9) . .
C1D C1E C1I 120.1(9) . .
C1E C1F C1G 120.0 . .
C1H C1G C1F 120.0 . .
C1H C1G C1J 120.9(9) . .
C1F C1G C1J 119.1(9) . .
C1G C1H C1C 120.0 . .
F1C C1I F1A 104.9(14) . .
F1C C1I F1B 106.7(15) . .
F1A C1I F1B 104.5(14) . .
F1C C1I C1E 114.1(13) . .
F1A C1I C1E 113.2(13) . .
F1B C1I C1E 112.6(13) . .
F1F C1J F1E 106.7(14) . .
F1F C1J F1D 106.4(15) . .
F1E C1J F1D 107.0(13) . .
F1F C1J C1G 113.3(12) . .
F1E C1J C1G 112.0(14) . .
F1D C1J C1G 111.0(14) . .
C2B C2A Au9 178.4(16) . .
C2B C2A Au7 73.5(10) . .
Au9 C2A Au7 106.0(7) . .
C2A C2B C2C 158.8(16) . .
C2A C2B Au7 74.1(10) . .
C2C C2B Au7 126.9(11) . .
C2D C2C C2H 120.0 . .
C2D C2C C2B 118.4(10) . .
C2H C2C C2B 121.6(10) . .
C2E C2D C2C 120.0 . .
C2D C2E C2F 120.0 . .
C2D C2E C2I 118.1(12) . .
C2F C2E C2I 121.8(12) . .
C2G C2F C2E 120.0 . .
C2F C2G C2H 120.0 . .
C2F C2G C2J 120.6(14) . .
C2H C2G C2J 119.2(15) . .
C2G C2H C2C 120.0 . .
F2C C2I F2B 106.6(19) . .
F2C C2I F2A 114(3) . .
F2B C2I F2A 105.4(18) . .
F2C C2I C2E 113.2(17) . .
F2B C2I C2E 109(2) . .
F2A C2I C2E 108.4(15) . .
F2D C2J F2E 109(2) . .
F2D C2J F2F 111(3) . .
F2E C2J F2F 104(2) . .
F2D C2J C2G 115.1(18) . .
F2E C2J C2G 108(3) . .
F2F C2J C2G 108.1(18) . .
C3B C3A Au9 173.6(13) . .
C3B C3A Au5 79.4(9) . .
Au9 C3A Au5 94.5(6) . .
C3A C3B C3C 156.4(14) . .
C3A C3B Au5 71.2(10) . .
C3C C3B Au5 132.4(9) . .
C3D C3C C3H 120.0 . .
C3D C3C C3B 119.0(7) . .
C3H C3C C3B 120.9(7) . .
C3E C3D C3C 120.0 . .
C3F C3E C3D 120.0 . .
C3F C3E C3I 119.3(11) . .
C3D C3E C3I 120.7(10) . .
C3E C3F C3G 120.0 . .
C3F C3G C3H 120.0 . .
C3F C3G C3J 119.2(11) . .
C3H C3G C3J 120.4(10) . .
C3G C3H C3C 120.0 . .
F3B C3I F3C 111(2) . .
F3B C3I F3A 103.4(19) . .
F3C C3I F3A 103.9(19) . .
F3B C3I C3E 115.0(16) . .
F3C C3I C3E 112.8(17) . .
F3A C3I C3E 109.5(18) . .
F3E C3J F3F 121(3) . .
F3E C3J F3D 97(2) . .
F3F C3J F3D 99(2) . .
F3E C3J C3G 114(2) . .
F3F C3J C3G 117.1(16) . .
F3D C3J C3G 102(2) . .
C4B C4A Au8 177.1(13) . .
C4B C4A Au1 87.8(10) . .
Au8 C4A Au1 93.9(6) . .
C4A C4B C4C 164.7(13) . .
C4A C4B Au1 63.1(8) . .
C4C C4B Au1 131.7(8) . .
C4D C4C C4H 120.0 . .
C4D C4C C4B 118.0(8) . .
C4H C4C C4B 122.0(8) . .
C4E C4D C4C 120.0 . .
C4D C4E C4F 120.0 . .
C4D C4E C4I 119.2(10) . .
C4F C4E C4I 120.8(10) . .
C4G C4F C4E 120.0 . .
C4H C4G C4F 120.0 . .
C4H C4G C4J 120.3(9) . .
C4F C4G C4J 119.6(10) . .
C4G C4H C4C 120.0 . .
F4C C4I F4A 114(2) . .
F4C C4I F4B 101.4(16) . .
F4A C4I F4B 103.8(16) . .
F4C C4I C4E 114.1(16) . .
F4A C4I C4E 111.9(14) . .
F4B C4I C4E 110.4(17) . .
F4F C4J F4D 105.0(15) . .
F4F C4J F4E 107.6(16) . .
F4D C4J F4E 103.8(14) . .
F4F C4J C4G 112.1(13) . .
F4D C4J C4G 114.1(15) . .
F4E C4J C4G 113.5(14) . .
C5B C5A Au8 175.0(13) . .
C5B C5A Au12 74.1(10) . .
Au8 C5A Au12 104.2(7) . .
C5A C5B C5C 161.7(16) . .
C5A C5B Au12 73.9(10) . .
C5C C5B Au12 124.4(11) . .
C5D C5C C5H 118.4(13) . .
C5D C5C C5B 119.2(13) . .
C5H C5C C5B 122.4(14) . .
C5C C5D C5EA 117.1(15) . .
C5C C5D C5EB 122.0(15) . .
C5F C5EA C5D 118.7(16) . .
C5F C5EA C5IA 121.4(18) . .
C5D C5EA C5IA 119.8(19) . .
C5D C5EB C5F 114.1(15) . .
C5D C5EB C5IB 120.6(19) . .
C5F C5EB C5IB 125.3(19) . .
C5G C5F C5EA 117.8(15) . .
C5G C5F C5EB 122.0(14) . .
C5F C5G C5H 119.3(15) . .
C5F C5G C5J 123(2) . .
C5H C5G C5J 118(2) . .
C5G C5H C5C 120.8(18) . .
F5BA C5IA F5CA 113(3) . .
F5BA C5IA F5AA 109(2) . .
F5CA C5IA F5AA 98(2) . .
F5BA C5IA C5EA 111(2) . .
F5CA C5IA C5EA 120(2) . .
F5AA C5IA C5EA 104(2) . .
F5BB C5IB F5CB 100(2) . .
F5BB C5IB F5AB 101.1(19) . .
F5CB C5IB F5AB 101(2) . .
F5BB C5IB C5EB 119(2) . .
F5CB C5IB C5EB 113(2) . .
F5AB C5IB C5EB 119(2) . .
F5E C5J F5D 111(3) . .
F5E C5J F5F 103(2) . .
F5D C5J F5F 98(2) . .
F5E C5J C5G 117(2) . .
F5D C5J C5G 114.5(17) . .
F5F C5J C5G 111(3) . .
C6B C6A Au10 177.5(13) . .
C6B C6A Au3 82.0(9) . .
Au10 C6A Au3 95.5(6) . .
C6A C6B C6C 162.2(14) . .
C6A C6B Au3 67.9(9) . .
C6C C6B Au3 129.9(8) . .
C6D C6C C6H 120.0 . .
C6D C6C C6B 118.3(8) . .
C6H C6C C6B 121.6(8) . .
C6C C6D C6E 120.0 . .
C6F C6E C6D 120.0 . .
C6F C6E C6I 118.5(8) . .
C6D C6E C6I 121.5(8) . .
C6E C6F C6G 120.0 . .
C6F C6G C6H 120.0 . .
C6F C6G C6J 120.2(9) . .
C6H C6G C6J 119.6(9) . .
C6G C6H C6C 120.0 . .
F6B C6I F6A 106.0(13) . .
F6B C6I F6C 107.1(14) . .
F6A C6I F6C 105.3(13) . .
F6B C6I C6E 114.8(13) . .
F6A C6I C6E 111.1(13) . .
F6C C6I C6E 111.9(12) . .
F6D C6J F6E 126.4(19) . .
F6D C6J C6G 118.3(15) . .
F6E C6J C6G 114.6(16) . .
F6D C6J F6F 90(2) . .
F6E C6J F6F 87.9(18) . .
C6G C6J F6F 101.3(19) . .
C7B C7A Au11 157.5(13) . .
C7B C7A Au4 115.2(12) . .
Au11 C7A Au4 87.3(6) . .
C7A C7B C7C 178.0(16) . .
C7D C7C C7H 117.6(11) . .
C7D C7C C7B 125.0(12) . .
C7H C7C C7B 117.3(12) . .
C7E C7D C7C 122.5(13) . .
C7D C7E C7F 118.8(12) . .
C7D C7E C7I 122.2(13) . .
C7F C7E C7I 119.0(12) . .
C7GA C7F C7E 120.0(12) . .
C7E C7F C7GB 120.0(12) . .
C7F C7GA C7H 119.0(15) . .
C7F C7GA C7JA 119.2(17) . .
C7H C7GA C7JA 121.8(19) . .
C7H C7GB C7JB 120.2(19) . .
C7H C7GB C7F 117.1(15) . .
C7JB C7GB C7F 122.7(17) . .
C7GB C7H C7C 121.9(15) . .
C7C C7H C7GA 121.2(15) . .
F7C C7I F7B 105.3(13) . .
F7C C7I F7A 106.8(14) . .
F7B C7I F7A 105.9(13) . .
F7C C7I C7E 112.4(13) . .
F7B C7I C7E 112.9(14) . .
F7A C7I C7E 113.0(13) . .
F7FA C7JA F7DA 108(2) . .
F7FA C7JA F7EA 105(2) . .
F7DA C7JA F7EA 108(2) . .
F7FA C7JA C7GA 116(2) . .
F7DA C7JA C7GA 112(3) . .
F7EA C7JA C7GA 108(2) . .
F7DB C7JB F7FB 105(2) . .
F7DB C7JB F7EB 97(2) . .
F7FB C7JB F7EB 105(2) . .
F7DB C7JB C7GB 114(2) . .
F7FB C7JB C7GB 112(2) . .
F7EB C7JB C7GB 121(2) . .
C8B C8A Au10 176.1(13) . 4_657
C8B C8A Au11 70.4(10) . .
Au10 C8A Au11 107.5(6) 4_657 .
C8A C8B C8C 156.4(15) . .
C8A C8B Au11 78.0(10) . .
C8C C8B Au11 125.3(9) . .
C8D C8C C8H 120.0 . .
C8D C8C C8B 120.0(8) . .
C8H C8C C8B 120.0(8) . .
C8C C8D C8E 120.0 . .
C8F C8E C8D 120.0 . .
C8F C8E C8I 118.5(14) . .
C8D C8E C8I 121.5(14) . .
C8E C8F C8G 120.0 . .
C8H C8G C8F 120.0 . .
C8H C8G C8J 118.6(13) . .
C8F C8G C8J 121.4(13) . .
C8G C8H C8C 120.0 . .
F8A C8I F8B 120.1(19) . .
F8A C8I C8E 117(2) . .
F8B C8I C8E 113.9(17) . .
F8A C8I F8C 97(2) . .
F8B C8I F8C 95(2) . .
C8E C8I F8C 108.9(17) . .
F8E C8J F8F 113(3) . .
F8E C8J F8D 103(2) . .
F8F C8J F8D 100(2) . .
F8E C8J C8G 113(2) . .
F8F C8J C8G 118(2) . .
F8D C8J C8G 107(2) . .
C9B C9A Au12 173.6(13) . 4_657
C9B C9A Au6 80.4(10) . .
Au12 C9A Au6 106.0(7) 4_657 .
C9A C9B C9C 162.5(14) . .
C9A C9B Au6 68.8(10) . .
C9C C9B Au6 128.6(9) . .
C9D C9C C9H 120.0 . .
C9D C9C C9B 120.5(9) . .
C9H C9C C9B 119.5(9) . .
C9C C9D C9E 120.0 . .
C9F C9E C9D 120.0 . .
C9F C9E C9I 119.8(10) . .
C9D C9E C9I 120.2(10) . .
C9G C9F C9E 120.0 . .
C9F C9G C9H 120.0 . .
C9F C9G C9J 118.9(11) . .
C9H C9G C9J 121.0(11) . .
C9G C9H C9C 120.0 . .
F9B C9I F9A 106.6(19) . .
F9B C9I F9C 107.8(16) . .
F9A C9I F9C 106.0(16) . .
F9B C9I C9E 112.3(15) . .
F9A C9I C9E 113.4(13) . .
F9C C9I C9E 110.3(17) . .
F9D C9J F9F 106.3(19) . .
F9D C9J F9E 104.9(17) . .
F9F C9J F9E 104.3(19) . .
F9D C9J C9G 114.2(16) . .
F9F C9J C9G 114.1(17) . .
F9E C9J C9G 112.0(18) . .
C10B C10A C10F 120.0 . .
C10B C10A P1 121.0(6) . .
C10F C10A P1 119.0(6) . .
C10A C10B C10C 120.0 . .
C10B C10C C10D 120.0 . .
C10E C10D C10C 120.0 . .
C10D C10E C10F 120.0 . .
C10E C10F C10A 120.0 . .
C10H C10G C10L 120.0 . .
C10H C10G P1 121.2(5) . .
C10L C10G P1 118.8(5) . .
C10G C10H C10I 120.0 . .
C10J C10I C10H 120.0 . .
C10K C10J C10I 120.0 . .
C10J C10K C10L 120.0 . .
C10K C10L C10G 120.0 . .
C10N C10M C10R 120.0 . .
C10N C10M P1 118.5(6) . .
C10R C10M P1 121.4(6) . .
C10O C10N C10M 120.0 . .
C10P C10O C10N 120.0 . .
C10O C10P C10Q 120.0 . .
C10R C10Q C10P 120.0 . .
C10Q C10R C10M 120.0 . .
C10T C10S C10X 120.0 . .
C10T C10S P1 120.1(6) . .
C10X C10S P1 119.8(6) . .
C10S C10T C10U 120.0 . .
C10T C10U C10V 120.0 . .
C10W C10V C10U 120.0 . .
C10V C10W C10X 120.0 . .
C10W C10X C10S 120.0 . .
Cl20 C22 Cl21 120(3) . .

loop_
_geom_bond_atom_site_label_1
_geom_bond_atom_site_label_2
_geom_bond_distance
_geom_bond_site_symmetry_2
Au1 C4A 2.283(13) .
Au1 C4B 2.557(14) .
Au1 Pt1 2.7563(7) .
Au1 Au2 2.8672(8) .
Au1 Au3 2.8923(9) .
Au1 Au6 2.9127(8) .
Au1 Au4 2.9271(9) .
Au1 Au5 2.9342(9) .
Au1 Au7 3.0164(10) .
Au1 Au8 3.1260(9) .
Au1 Au9 3.2241(9) .
Au2 C1A 2.312(15) .
Au2 C1B 2.458(13) .
Au2 Pt1 2.8057(8) .
Au2 Au6 2.8713(10) .
Au2 Au4 2.9061(8) 4_657
Au2 Au3 2.9702(9) .
Au2 Au3 2.9827(9) 4_657
Au2 Au10 3.0644(10) .
Au2 Au11 3.1832(9) 4_657
Au3 C6A 2.286(14) .
Au3 C6B 2.445(13) .
Au3 Pt1 2.7548(9) .
Au3 Au3 2.8778(11) 4_657
Au3 Au4 2.8816(9) .
Au3 Au11 3.0564(9) .
Au3 Au10 3.1417(9) 4_657
Au3 Au10 3.1842(8) .
Au4 C7A 2.217(14) .
Au4 Pt1 2.7795(7) .
Au4 Au11 2.9204(9) .
Au4 Au6 2.9368(8) 4_657
Au4 Au5 2.9410(8) .
Au4 Au8 3.1442(9) .
Au4 Au12 3.2109(10) .
Au5 C3A 2.306(13) .
Au5 C3B 2.394(15) .
Au5 Pt1 2.7544(9) .
Au5 Au6 2.8790(9) 4_657
Au5 Au5 2.8841(12) 4_657
Au5 Au6 2.9147(9) .
Au5 Au12 3.0472(9) .
Au5 Au9 3.1693(9) .
Au5 Au8 3.3169(9) .
Au6 C9A 2.248(14) .
Au6 C9B 2.377(15) .
Au6 Pt1 2.7716(8) .
Au6 Au12 3.3536(10) 4_657
Au6 Au9 3.3683(9) .
Au7 C1A 1.908(17) .
Au7 C2B 2.226(17) .
Au7 C2A 2.233(15) .
Au7 Au9 3.3792(9) .
Au8 C4A 1.987(19) .
Au8 C5A 2.008(17) .
Au8 Au12 3.3564(9) .
Au9 C2A 1.996(18) .
Au9 C3A 2.000(14) .
Au10 C6A 2.008(15) .
Au10 C8A 2.025(14) 4_657
Au11 C7A 2.009(16) .
Au11 C8B 2.168(16) .
Au11 C8A 2.251(15) .
Au12 C9A 1.945(17) 4_657
Au12 C5A 2.243(14) .
Au12 C5B 2.245(15) .
P1 C10S 1.784(8) .
P1 C10M 1.787(8) .
P1 C10A 1.792(8) .
P1 C10G 1.811(7) .
C1A C1B 1.26(2) .
C1B C1C 1.504(16) .
C1C C1D 1.3900 .
C1C C1H 1.3900 .
C1D C1E 1.3900 .
C1E C1F 1.3900 .
C1E C1I 1.492(17) .
C1F C1G 1.3900 .
C1G C1H 1.3900 .
C1G C1J 1.490(17) .
C1I F1C 1.315(19) .
C1I F1A 1.328(19) .
C1I F1B 1.360(19) .
C1J F1F 1.33(2) .
C1J F1E 1.344(18) .
C1J F1D 1.36(2) .
C2A C2B 1.25(2) .
C2B C2C 1.433(18) .
C2C C2D 1.3900 .
C2C C2H 1.3900 .
C2D C2E 1.3900 .
C2E C2F 1.3900 .
C2E C2I 1.57(3) .
C2F C2G 1.3900 .
C2G C2H 1.3900 .
C2G C2J 1.55(3) .
C2I F2C 1.25(3) .
C2I F2B 1.34(3) .
C2I F2A 1.34(2) .
C2J F2D 1.24(3) .
C2J F2E 1.33(4) .
C2J F2F 1.34(3) .
C3A C3B 1.193(19) .
C3B C3C 1.505(16) .
C3C C3D 1.3900 .
C3C C3H 1.3900 .
C3D C3E 1.3900 .
C3E C3F 1.3900 .
C3E C3I 1.50(2) .
C3F C3G 1.3900 .
C3G C3H 1.3900 .
C3G C3J 1.50(2) .
C3I F3B 1.27(2) .
C3I F3C 1.30(3) .
C3I F3A 1.34(3) .
C3J F3E 1.22(3) .
C3J F3F 1.24(2) .
C3J F3D 1.50(4) .
C4A C4B 1.24(2) .
C4B C4C 1.438(18) .
C4C C4D 1.3900 .
C4C C4H 1.3900 .
C4D C4E 1.3900 .
C4E C4F 1.3900 .
C4E C4I 1.51(2) .
C4F C4G 1.3900 .
C4G C4H 1.3900 .
C4G C4J 1.489(19) .
C4I F4C 1.26(2) .
C4I F4A 1.30(2) .
C4I F4B 1.38(2) .
C4J F4F 1.344(19) .
C4J F4D 1.34(2) .
C4J F4E 1.36(2) .
C5A C5B 1.24(2) .
C5B C5C 1.44(2) .
C5C C5D 1.373(15) .
C5C C5H 1.398(15) .
C5D C5EA 1.397(17) .
C5D C5EB 1.419(16) .
C5EA C5F 1.380(18) .
C5EA C5IA 1.441(18) .
C5EB C5F 1.429(19) .
C5EB C5IB 1.521(18) .
C5F C5G 1.35(3) .
C5G C5H 1.39(3) .
C5G C5J 1.48(3) .
C5IA F5BA 1.308(18) .
C5IA F5CA 1.312(18) .
C5IA F5AA 1.340(19) .
C5IB F5BB 1.352(19) .
C5IB F5CB 1.356(19) .
C5IB F5AB 1.379(19) .
F5AB F5BB 1.63(4) 3_666
C5J F5E 1.25(3) .
C5J F5D 1.28(3) .
C5J F5F 1.41(3) .
C6A C6B 1.238(19) .
C6B C6C 1.444(14) .
C6C C6D 1.3900 .
C6C C6H 1.3900 .
C6D C6E 1.3900 .
C6E C6F 1.3900 .
C6E C6I 1.492(17) .
C6F C6G 1.3900 .
C6G C6H 1.3900 .
C6G C6J 1.50(2) .
C6I F6B 1.305(17) .
C6I F6A 1.331(19) .
C6I F6C 1.344(19) .
C6J F6D 1.21(2) .
C6J F6E 1.23(2) .
C6J F6F 1.60(3) .
C7A C7B 1.24(2) .
C7B C7C 1.449(18) .
C7C C7D 1.385(15) .
C7C C7H 1.386(15) .
C7D C7E 1.369(19) .
C7E C7F 1.40(2) .
C7E C7I 1.46(2) .
C7F C7GA 1.384(18) .
C7F C7GB 1.406(19) .
C7GA C7H 1.388(16) .
C7GA C7JA 1.475(18) .
C7GB C7H 1.393(16) .
C7GB C7JB 1.494(18) .
C7I F7C 1.329(18) .
C7I F7B 1.340(19) .
C7I F7A 1.351(18) .
C7JA F7FA 1.325(19) .
C7JA F7DA 1.329(19) .
C7JA F7EA 1.330(19) .
C7JB F7DB 1.341(19) .
C7JB F7FB 1.344(19) .
C7JB F7EB 1.354(19) .
C8A C8B 1.206(19) .
C8B C8C 1.484(15) .
C8C C8D 1.3900 .
C8C C8H 1.3900 .
C8D C8E 1.3900 .
C8E C8F 1.3900 .
C8E C8I 1.49(2) .
C8F C8G 1.3900 .
C8G C8H 1.3900 .
C8G C8J 1.51(3) .
C8I F8A 1.19(2) .
C8I F8B 1.24(2) .
C8I F8C 1.52(3) .
C8J F8E 1.24(3) .
C8J F8F 1.25(3) .
C8J F8D 1.39(3) .
C9A C9B 1.23(2) .
C9B C9C 1.475(18) .
C9C C9D 1.3900 .
C9C C9H 1.3900 .
C9D C9E 1.3900 .
C9E C9F 1.3900 .
C9E C9I 1.53(2) .
C9F C9G 1.3900 .
C9G C9H 1.3900 .
C9G C9J 1.49(2) .
C9I F9B 1.28(2) .
C9I F9A 1.32(2) .
C9I F9C 1.33(2) .
C9J F9D 1.30(2) .
C9J F9F 1.33(2) .
C9J F9E 1.35(2) .
C10A C10B 1.3900 .
C10A C10F 1.3900 .
C10B C10C 1.3900 .
C10C C10D 1.3900 .
C10D C10E 1.3900 .
C10E C10F 1.3900 .
C10G C10H 1.3900 .
C10G C10L 1.3900 .
C10H C10I 1.3900 .
C10I C10J 1.3900 .
C10J C10K 1.3900 .
C10K C10L 1.3900 .
C10M C10N 1.3900 .
C10M C10R 1.3900 .
C10N C10O 1.3900 .
C10O C10P 1.3900 .
C10P C10Q 1.3900 .
C10Q C10R 1.3900 .
C10S C10T 1.3900 .
C10S C10X 1.3900 .
C10T C10U 1.3900 .
C10U C10V 1.3900 .
C10V C10W 1.3900 .
C10W C10X 1.3900 .
Cl20 C22 1.64(3) .
Cl21 C22 1.65(3) .
